data_7025219
loop_
_publ_author_name
'Litlab\/o, Rannveig'
'Lee, Hyui Sul'
'Niemeyer, Mark'
'T\"ornroos, Karl W'
'Anwander, Reiner'

_publ_section_title
;
 Rare-earth metal bis(tetramethylaluminate) complexes supported by a
 sterically crowded triazenido ligand.
;
_journal_issue 29
_journal_name_full 'Dalton transactions (Cambridge, England : 2003)'
_journal_page_first 6815
_journal_page_last 6825
_journal_paper_doi 10.1039/b925837j
_journal_volume 39
_journal_year 2010
_chemical_formula_moiety '2(C50 H78 Al2 Lu N3), C6 H14'
_chemical_formula_sum 'C53 H85 Al2 Lu N3'
_chemical_formula_weight 993.17
_chemical_name_systematic
;
?
;
_space_group_IT_number 14
_symmetry_cell_setting monoclinic
_symmetry_space_group_name_Hall '-P 2yn'
_symmetry_space_group_name_H-M 'P 1 21/n 1'
_atom_sites_solution_hydrogens geom
_atom_sites_solution_primary direct
_atom_sites_solution_secondary difmap
_audit_creation_method SHELXL-97
_cell_angle_alpha 90.00
_cell_angle_beta 94.3710(10)
_cell_angle_gamma 90.00
_cell_formula_units_Z 8
_cell_length_a 10.0659(3)
_cell_length_b 51.7349(14)
_cell_length_c 20.7342(6)
_cell_measurement_reflns_used 20666
_cell_measurement_temperature 123(2)
_cell_measurement_theta_max 25.035
_cell_measurement_theta_min 2.176
_cell_volume 10766.1(5)
_computing_cell_refinement
;
Bruker (2008). SAINT, version 6.45A, Bruker AXS Inc., Madison,
Wisconsin, USA.
;
_computing_data_collection
;
Bruker (1999). SMART, version 5.054, Bruker AXS Inc., Madison,
Wisconsin, USA.
;
_computing_data_reduction
;
Bruker (2004). SAINT, version 6.45a, Bruker AXS Inc., Madison,
Wisconsin, USA.
;
_computing_molecular_graphics
;
Brandenburg, K. (2007). DIAMOND. Version 3.1. Crystal Impact GbR, Bonn,
Germany.
;
_computing_publication_material
;
Bruker AXS (2003). SHELXTL. Version 6.14. Bruker AXS Inc., Madison,
Wisconsin, USA.
;
_computing_structure_refinement
;
Sheldrick, G. M. (2008). Acta Crystallographica, A64, 112-122.
;
_computing_structure_solution
;
Sheldrick, G. M. (2008). Acta Crystallographica, A64, 112-122.
;
_diffrn_ambient_temperature 123(2)
_diffrn_detector_area_resol_mean '48 \um'
_diffrn_measured_fraction_theta_full 1.000
_diffrn_measured_fraction_theta_max 1.000
_diffrn_measurement_device_type 'Bruker-AXS SMART 2K CCD'
_diffrn_measurement_method 'omega scans'
_diffrn_radiation_monochromator graphite
_diffrn_radiation_source 'normal-focus sealed tube'
_diffrn_radiation_type MoK\a
_diffrn_radiation_wavelength 0.71073
_diffrn_reflns_av_R_equivalents 0.1278
_diffrn_reflns_av_sigmaI/netI 0.0778
_diffrn_reflns_limit_h_max 11
_diffrn_reflns_limit_h_min -11
_diffrn_reflns_limit_k_max 61
_diffrn_reflns_limit_k_min -61
_diffrn_reflns_limit_l_max 24
_diffrn_reflns_limit_l_min -24
_diffrn_reflns_number 125102
_diffrn_reflns_theta_full 25.03
_diffrn_reflns_theta_max 25.03
_diffrn_reflns_theta_min 1.26
_exptl_absorpt_coefficient_mu 1.901
_exptl_absorpt_correction_T_max 0.9540
_exptl_absorpt_correction_T_min 0.4988
_exptl_absorpt_correction_type numerical
_exptl_absorpt_process_details
;
Bruker AXS (2003). SHELXTL. Version 6.14.
Bruker AXS Inc., Madison, Wisconsin, USA.
;
_exptl_crystal_colour yellow
_exptl_crystal_density_diffrn 1.225
_exptl_crystal_density_method 'not measured'
_exptl_crystal_description needle
_exptl_crystal_F_000 4168
_exptl_crystal_size_max 0.43
_exptl_crystal_size_mid 0.03
_exptl_crystal_size_min 0.03
_refine_diff_density_max 1.041
_refine_diff_density_min -2.402
_refine_diff_density_rms 0.144
_refine_ls_extinction_method none
_refine_ls_goodness_of_fit_ref 1.156
_refine_ls_hydrogen_treatment mixed
_refine_ls_matrix_type full
_refine_ls_number_parameters 1157
_refine_ls_number_reflns 18995
_refine_ls_number_restraints 49
_refine_ls_restrained_S_all 1.156
_refine_ls_R_factor_all 0.0980
_refine_ls_R_factor_gt 0.0669
_refine_ls_shift/su_max 0.001
_refine_ls_shift/su_mean 0.000
_refine_ls_structure_factor_coef Fsqd
_refine_ls_weighting_details 'calc w=1/[\s^2^(Fo^2^)+(0.0130P)^2^+73.7801P] where P=(Fo^2^+2Fc^2^)/3'
_refine_ls_weighting_scheme calc
_refine_ls_wR_factor_gt 0.1073
_refine_ls_wR_factor_ref 0.1150
_reflns_number_gt 14188
_reflns_number_total 18995
_reflns_threshold_expression I>2\s(I)
_cod_data_source_file b925837j.txt
_cod_data_source_block rl020
_cod_original_sg_symbol_H-M 'P 21/n'
_cod_database_code 7025219

loop_
_symmetry_equiv_pos_as_xyz
'x, y, z'
'-x+1/2, y+1/2, -z+1/2'
'-x, -y, -z'
'x-1/2, -y-1/2, z-1/2'

loop_
_atom_site_label
_atom_site_type_symbol
_atom_site_fract_x
_atom_site_fract_y
_atom_site_fract_z
_atom_site_U_iso_or_equiv
_atom_site_adp_type
_atom_site_occupancy
_atom_site_symmetry_multiplicity
_atom_site_calc_flag
_atom_site_refinement_flags
Lu1 Lu 0.99303(3) 0.180273(6) 0.280707(16) 0.01775(8) Uani 1 1 d .
Lu2 Lu 0.77662(3) 0.135393(6) 0.923406(16) 0.01673(8) Uani 1 1 d .
Al1 Al 0.7407(3) 0.21089(5) 0.25936(14) 0.0373(7) Uani 1 1 d .
N1 N 0.9648(6) 0.13206(11) 0.3406(3) 0.0169(13) Uani 1 1 d .
C1 C 0.9241(8) 0.22411(15) 0.3010(4) 0.029(2) Uani 1 1 d D
H1A H 0.959(6) 0.2183(12) 0.3440(15) 0.035 Uiso 1 1 d D
H1B H 0.883(6) 0.2414(7) 0.306(3) 0.035 Uiso 1 1 d D
H1C H 0.998(5) 0.2264(12) 0.273(2) 0.035 Uiso 1 1 d D
Al2 Al 1.2477(2) 0.19803(5) 0.22644(12) 0.0247(6) Uani 1 1 d .
N2 N 1.0177(6) 0.13617(12) 0.2850(3) 0.0168(13) Uani 1 1 d .
C2 C 0.7668(8) 0.17319(15) 0.2288(4) 0.028(2) Uani 1 1 d D
H2A H 0.826(5) 0.1697(12) 0.195(2) 0.033 Uiso 1 1 d D
H2B H 0.674(2) 0.1733(13) 0.210(3) 0.033 Uiso 1 1 d D
H2C H 0.777(5) 0.1597(10) 0.262(2) 0.033 Uiso 1 1 d D
N3 N 0.9329(6) 0.15457(11) 0.3658(3) 0.0173(14) Uani 1 1 d .
C3 C 0.6963(13) 0.23187(19) 0.1840(6) 0.080(4) Uani 1 1 d .
H3A H 0.6234 0.2237 0.1573 0.120 Uiso 1 1 calc R
H3B H 0.7744 0.2335 0.1588 0.120 Uiso 1 1 calc R
H3C H 0.6684 0.2491 0.1975 0.120 Uiso 1 1 calc R
Al3 Al 1.0440(2) 0.15278(4) 0.98340(11) 0.0209(5) Uani 1 1 d .
C4 C 0.6179(10) 0.2084(3) 0.3278(6) 0.077(4) Uani 1 1 d .
H4A H 0.5789 0.2254 0.3349 0.116 Uiso 1 1 calc R
H4B H 0.6665 0.2025 0.3679 0.116 Uiso 1 1 calc R
H4C H 0.5469 0.1961 0.3150 0.116 Uiso 1 1 calc R
Al4 Al 0.5460(2) 0.16951(5) 0.94979(12) 0.0283(6) Uani 1 1 d .
N4 N 0.7142(5) 0.08794(12) 0.8651(3) 0.0155(13) Uani 1 1 d .
C5 C 1.2233(7) 0.18729(15) 0.3208(4) 0.0246(19) Uani 1 1 d D
H5A H 1.178(5) 0.1974(9) 0.353(3) 0.030 Uiso 1 1 d D
H5B H 1.319(2) 0.1903(10) 0.328(3) 0.030 Uiso 1 1 d D
H5C H 1.204(5) 0.1689(4) 0.328(3) 0.030 Uiso 1 1 d D
N5 N 0.7889(6) 0.09096(11) 0.9189(3) 0.0169(13) Uani 1 1 d .
C6 C 1.0716(8) 0.18868(17) 0.1736(4) 0.031(2) Uani 1 1 d D
H6A H 1.047(6) 0.1700(4) 0.173(3) 0.037 Uiso 1 1 d D
H6B H 1.121(5) 0.1918(11) 0.134(2) 0.037 Uiso 1 1 d D
H6C H 0.987(4) 0.1985(10) 0.167(3) 0.037 Uiso 1 1 d D
N6 N 0.6847(6) 0.11039(10) 0.8377(3) 0.0152(13) Uani 1 1 d .
C7 C 1.3859(8) 0.17561(17) 0.1938(4) 0.035(2) Uani 1 1 d .
H7A H 1.4564 0.1863 0.1776 0.053 Uiso 1 1 calc R
H7B H 1.3461 0.1648 0.1586 0.053 Uiso 1 1 calc R
H7C H 1.4238 0.1646 0.2289 0.053 Uiso 1 1 calc R
C8 C 1.2721(9) 0.23560(17) 0.2243(5) 0.043(2) Uani 1 1 d .
H8A H 1.3673 0.2397 0.2307 0.064 Uiso 1 1 calc R
H8B H 1.2250 0.2436 0.2589 0.064 Uiso 1 1 calc R
H8C H 1.2362 0.2423 0.1824 0.064 Uiso 1 1 calc R
C9 C 1.0680(7) 0.11393(14) 0.2551(3) 0.0172(16) Uani 1 1 d .
C10 C 1.0110(7) 0.08866(14) 0.2545(3) 0.0187(17) Uiso 1 1 d .
C11 C 0.8836(7) 0.08261(13) 0.2879(3) 0.0172(16) Uani 1 1 d .
C12 C 0.8880(7) 0.07033(14) 0.3483(4) 0.0220(18) Uani 1 1 d .
C13 C 0.7692(7) 0.06202(14) 0.3715(4) 0.0229(18) Uani 1 1 d .
H13A H 0.7728 0.0536 0.4124 0.028 Uiso 1 1 calc R
C14 C 0.6462(7) 0.06540(15) 0.3382(4) 0.0218(18) Uani 1 1 d .
C15 C 0.6434(7) 0.07833(14) 0.2796(3) 0.0198(17) Uani 1 1 d .
H15A H 0.5597 0.0815 0.2566 0.024 Uiso 1 1 calc R
C16 C 0.7596(7) 0.08681(14) 0.2531(4) 0.0180(17) Uani 1 1 d .
C17 C 0.7494(7) 0.09965(14) 0.1867(3) 0.0186(17) Uani 1 1 d .
H17A H 0.8242 0.1123 0.1859 0.022 Uiso 1 1 calc R
C18 C 0.7697(8) 0.07923(15) 0.1346(4) 0.028(2) Uani 1 1 d .
H18A H 0.8586 0.0716 0.1422 0.043 Uiso 1 1 calc R
H18B H 0.7613 0.0874 0.0918 0.043 Uiso 1 1 calc R
H18C H 0.7021 0.0657 0.1366 0.043 Uiso 1 1 calc R
C19 C 0.6213(8) 0.11416(16) 0.1701(4) 0.033(2) Uani 1 1 d .
H19A H 0.6034 0.1257 0.2059 0.050 Uiso 1 1 calc R
H19B H 0.5478 0.1018 0.1627 0.050 Uiso 1 1 calc R
H19C H 0.6296 0.1244 0.1308 0.050 Uiso 1 1 calc R
C20 C 0.5183(8) 0.05495(16) 0.3631(4) 0.029(2) Uani 1 1 d .
H20A H 0.5425 0.0464 0.4057 0.035 Uiso 1 1 calc R
C21 C 0.4198(9) 0.07679(19) 0.3750(5) 0.050(3) Uani 1 1 d .
H21A H 0.4650 0.0901 0.4021 0.076 Uiso 1 1 calc R
H21B H 0.3448 0.0698 0.3970 0.076 Uiso 1 1 calc R
H21C H 0.3868 0.0844 0.3335 0.076 Uiso 1 1 calc R
C22 C 0.4539(9) 0.03506(19) 0.3192(5) 0.044(3) Uani 1 1 d .
H22A H 0.5167 0.0209 0.3136 0.067 Uiso 1 1 calc R
H22B H 0.4279 0.0429 0.2770 0.067 Uiso 1 1 calc R
H22C H 0.3746 0.0283 0.3380 0.067 Uiso 1 1 calc R
C23 C 1.0190(7) 0.06644(16) 0.3890(4) 0.030(2) Uani 1 1 d .
H23A H 1.0892 0.0765 0.3682 0.036 Uiso 1 1 calc R
C24 C 1.0121(9) 0.07673(18) 0.4570(4) 0.041(2) Uani 1 1 d .
H24A H 0.9830 0.0948 0.4551 0.061 Uiso 1 1 calc R
H24B H 1.1003 0.0756 0.4803 0.061 Uiso 1 1 calc R
H24C H 0.9484 0.0664 0.4796 0.061 Uiso 1 1 calc R
C25 C 1.0603(9) 0.03823(17) 0.3900(5) 0.045(3) Uani 1 1 d .
H25A H 1.0718 0.0324 0.3458 0.067 Uiso 1 1 calc R
H25B H 0.9912 0.0278 0.4084 0.067 Uiso 1 1 calc R
H25C H 1.1445 0.0362 0.4165 0.067 Uiso 1 1 calc R
C26 C 1.0722(7) 0.06925(14) 0.2253(4) 0.0221(18) Uani 1 1 d .
H26A H 1.0372 0.0522 0.2278 0.027 Uiso 1 1 calc R
C27 C 1.1837(8) 0.07320(15) 0.1920(4) 0.0247(19) Uani 1 1 d .
H27A H 1.2245 0.0592 0.1714 0.030 Uiso 1 1 calc R
C28 C 1.2352(7) 0.09791(14) 0.1893(4) 0.0223(18) Uani 1 1 d .
H28A H 1.3104 0.1011 0.1654 0.027 Uiso 1 1 calc R
C29 C 1.1780(7) 0.11777(15) 0.2209(3) 0.0194(17) Uani 1 1 d .
H29A H 1.2152 0.1346 0.2191 0.023 Uiso 1 1 calc R
C30 C 0.8580(7) 0.15140(14) 0.4215(3) 0.0185(17) Uani 1 1 d .
C31 C 0.8910(7) 0.16590(13) 0.4774(4) 0.0176(16) Uani 1 1 d .
C32 C 1.0057(7) 0.18460(14) 0.4826(3) 0.0180(17) Uani 1 1 d .
C33 C 1.1373(8) 0.17518(17) 0.4862(4) 0.028(2) Uani 1 1 d .
C34 C 1.2428(9) 0.1930(2) 0.4891(4) 0.048(3) Uani 1 1 d .
H34A H 1.3320 0.1869 0.4913 0.058 Uiso 1 1 calc R
C35 C 1.2196(11) 0.2189(2) 0.4888(5) 0.051(3) Uiso 1 1 d .
C36 C 1.0943(11) 0.22807(18) 0.4899(4) 0.045(3) Uani 1 1 d .
H36A H 1.0813 0.2462 0.4927 0.053 Uiso 1 1 calc R
C37 C 0.9806(8) 0.21160(15) 0.4871(3) 0.0252(19) Uani 1 1 d .
C38 C 0.8449(9) 0.22289(16) 0.4936(4) 0.033(2) Uani 1 1 d .
H38A H 0.7773 0.2097 0.4781 0.040 Uiso 1 1 calc R
C39 C 0.8153(12) 0.24813(18) 0.4548(5) 0.062(3) Uani 1 1 d .
H39A H 0.8286 0.2451 0.4091 0.092 Uiso 1 1 calc R
H39B H 0.8757 0.2618 0.4716 0.092 Uiso 1 1 calc R
H39C H 0.7229 0.2534 0.4591 0.092 Uiso 1 1 calc R
C40 C 0.8251(10) 0.22864(19) 0.5643(4) 0.046(3) Uani 1 1 d .
H40A H 0.8486 0.2133 0.5906 0.069 Uiso 1 1 calc R
H40B H 0.7317 0.2331 0.5687 0.069 Uiso 1 1 calc R
H40C H 0.8822 0.2431 0.5791 0.069 Uiso 1 1 calc R
C41 C 1.3371(16) 0.2378(3) 0.4854(4) 0.117(7) Uani 1 1 d D
H41 H 1.2780 0.2525 0.4955 0.140 Uiso 1 1 calc R
C42 C 1.3491(11) 0.2479(2) 0.4226(5) 0.062(3) Uani 1 1 d D
H42A H 1.2786 0.2407 0.3927 0.093 Uiso 1 1 calc R
H42B H 1.4363 0.2432 0.4080 0.093 Uiso 1 1 calc R
H42C H 1.3407 0.2668 0.4237 0.093 Uiso 1 1 calc R
C43 C 1.4137(17) 0.2425(3) 0.5388(8) 0.184(12) Uani 1 1 d D
H43A H 1.3805 0.2329 0.5749 0.276 Uiso 1 1 calc R
H43B H 1.4121 0.2611 0.5483 0.276 Uiso 1 1 calc R
H43C H 1.5053 0.2371 0.5326 0.276 Uiso 1 1 calc R
C44 C 1.1646(8) 0.14593(16) 0.4904(4) 0.028(2) Uani 1 1 d .
H44A H 1.0928 0.1370 0.4627 0.034 Uiso 1 1 calc R
C45 C 1.2977(10) 0.1377(2) 0.4669(5) 0.071(4) Uani 1 1 d .
H45A H 1.3044 0.1440 0.4226 0.107 Uiso 1 1 calc R
H45B H 1.3042 0.1188 0.4676 0.107 Uiso 1 1 calc R
H45C H 1.3702 0.1451 0.4953 0.107 Uiso 1 1 calc R
C46 C 1.1558(9) 0.13665(18) 0.5591(4) 0.039(2) Uani 1 1 d .
H46A H 1.1730 0.1180 0.5613 0.059 Uiso 1 1 calc R
H46B H 1.0666 0.1402 0.5728 0.059 Uiso 1 1 calc R
H46C H 1.2223 0.1457 0.5878 0.059 Uiso 1 1 calc R
C47 C 0.8164(8) 0.16125(15) 0.5308(4) 0.0236(18) Uani 1 1 d .
H47A H 0.8370 0.1705 0.5699 0.028 Uiso 1 1 calc R
C48 C 0.7142(8) 0.14357(15) 0.5278(4) 0.0271(19) Uani 1 1 d .
H48A H 0.6638 0.1412 0.5642 0.033 Uiso 1 1 calc R
C49 C 0.6837(8) 0.12929(16) 0.4727(4) 0.031(2) Uani 1 1 d .
H49A H 0.6138 0.1169 0.4714 0.038 Uiso 1 1 calc R
C50 C 0.7559(7) 0.13310(15) 0.4188(4) 0.0245(18) Uani 1 1 d .
H50A H 0.7358 0.1233 0.3805 0.029 Uiso 1 1 calc R
C51 C 1.0010(8) 0.14078(15) 0.8884(4) 0.0270(19) Uani 1 1 d D
H51A H 0.982(5) 0.1222(4) 0.883(3) 0.032 Uiso 1 1 d D
H51B H 1.096(2) 0.1435(11) 0.882(3) 0.032 Uiso 1 1 d D
H51C H 0.949(5) 0.1498(10) 0.852(2) 0.032 Uiso 1 1 d D
C52 C 0.8804(7) 0.14301(15) 1.0336(4) 0.028(2) Uani 1 1 d D
H52A H 0.798(4) 0.1532(9) 1.030(3) 0.033 Uiso 1 1 d D
H52B H 0.925(6) 0.1458(11) 1.0767(18) 0.033 Uiso 1 1 d D
H52C H 0.858(6) 0.1247(4) 1.029(3) 0.033 Uiso 1 1 d D
C53 C 1.0654(9) 0.19044(16) 0.9845(4) 0.034(2) Uani 1 1 d .
H53A H 1.1497 0.1950 1.0086 0.050 Uiso 1 1 calc R
H53B H 0.9913 0.1983 1.0055 0.050 Uiso 1 1 calc R
H53C H 1.0657 0.1969 0.9401 0.050 Uiso 1 1 calc R
C54 C 1.1900(7) 0.13139(16) 1.0215(4) 0.032(2) Uani 1 1 d .
H54A H 1.2532 0.1423 1.0476 0.047 Uiso 1 1 calc R
H54B H 1.2358 0.1231 0.9870 0.047 Uiso 1 1 calc R
H54C H 1.1542 0.1181 1.0491 0.047 Uiso 1 1 calc R
C55 C 0.7093(8) 0.17955(16) 0.8986(4) 0.0265(18) Uani 1 1 d D
H55A H 0.800(3) 0.1826(11) 0.919(3) 0.032 Uiso 1 1 d D
H55B H 0.665(5) 0.1965(7) 0.895(3) 0.032 Uiso 1 1 d D
H55C H 0.716(6) 0.1727(11) 0.8549(15) 0.032 Uiso 1 1 d D
C56 C 0.5618(8) 0.13054(15) 0.9719(4) 0.0275(19) Uani 1 1 d D
H56A H 0.527(5) 0.1191(11) 0.937(2) 0.033 Uiso 1 1 d D
H56B H 0.489(4) 0.1345(12) 1.000(2) 0.033 Uiso 1 1 d D
H56C H 0.631(4) 0.1212(11) 0.999(2) 0.033 Uiso 1 1 d D
C57 C 0.5617(11) 0.18956(19) 1.0299(5) 0.055(3) Uani 1 1 d .
H57A H 0.5677 0.2080 1.0196 0.083 Uiso 1 1 calc R
H57B H 0.6421 0.1842 1.0562 0.083 Uiso 1 1 calc R
H57C H 0.4833 0.1865 1.0541 0.083 Uiso 1 1 calc R
C58 C 0.3852(8) 0.1718(2) 0.8908(5) 0.051(3) Uani 1 1 d .
H58A H 0.3618 0.1900 0.8834 0.076 Uiso 1 1 calc R
H58B H 0.3116 0.1629 0.9098 0.076 Uiso 1 1 calc R
H58C H 0.4016 0.1636 0.8495 0.076 Uiso 1 1 calc R
C59 C 0.8298(7) 0.06773(13) 0.9523(3) 0.0137(15) Uani 1 1 d .
C60 C 0.7580(6) 0.04493(13) 0.9518(3) 0.0135(15) Uani 1 1 d .
C61 C 0.6245(7) 0.03973(13) 0.9140(3) 0.0126(15) Uani 1 1 d .
C62 C 0.6235(7) 0.02976(13) 0.8508(3) 0.0143(16) Uani 1 1 d .
C63 C 0.5023(7) 0.02399(13) 0.8183(3) 0.0171(16) Uani 1 1 d .
H63A H 0.5008 0.0175 0.7753 0.021 Uiso 1 1 calc R
C64 C 0.3824(7) 0.02735(13) 0.8463(4) 0.0183(17) Uani 1 1 d .
C65 C 0.3867(7) 0.03687(13) 0.9082(3) 0.0152(16) Uani 1 1 d .
H65A H 0.3052 0.0393 0.9278 0.018 Uiso 1 1 calc R
C66 C 0.5053(7) 0.04311(13) 0.9436(3) 0.0154(16) Uani 1 1 d .
C67 C 0.5012(7) 0.05325(14) 1.0120(4) 0.0186(17) Uani 1 1 d .
H67A H 0.5871 0.0625 1.0231 0.022 Uiso 1 1 calc R
C68 C 0.3896(7) 0.07253(16) 1.0200(4) 0.0265(19) Uani 1 1 d .
H68A H 0.3893 0.0855 0.9856 0.040 Uiso 1 1 calc R
H68B H 0.4036 0.0810 1.0622 0.040 Uiso 1 1 calc R
H68C H 0.3039 0.0634 1.0172 0.040 Uiso 1 1 calc R
C69 C 0.4929(9) 0.03114(16) 1.0606(4) 0.032(2) Uani 1 1 d .
H69A H 0.5709 0.0199 1.0587 0.049 Uiso 1 1 calc R
H69B H 0.4116 0.0211 1.0500 0.049 Uiso 1 1 calc R
H69C H 0.4910 0.0383 1.1043 0.049 Uiso 1 1 calc R
C70 C 0.2530(7) 0.02051(15) 0.8064(4) 0.0230(18) Uani 1 1 d .
H70A H 0.2630 0.0266 0.7613 0.028 Uiso 1 1 calc R
C71 C 0.1316(8) 0.03405(17) 0.8295(4) 0.035(2) Uani 1 1 d .
H71A H 0.1479 0.0527 0.8316 0.052 Uiso 1 1 calc R
H71B H 0.1145 0.0276 0.8726 0.052 Uiso 1 1 calc R
H71C H 0.0541 0.0305 0.7993 0.052 Uiso 1 1 calc R
C72 C 0.2312(8) -0.00853(16) 0.8030(4) 0.031(2) Uani 1 1 d .
H72A H 0.1520 -0.0123 0.7742 0.047 Uiso 1 1 calc R
H72B H 0.2185 -0.0152 0.8464 0.047 Uiso 1 1 calc R
H72C H 0.3091 -0.0168 0.7864 0.047 Uiso 1 1 calc R
C73 C 0.7527(7) 0.02584(14) 0.8183(4) 0.0182(17) Uani 1 1 d .
H73A H 0.8232 0.0366 0.8420 0.022 Uiso 1 1 calc R
C74 C 0.7962(7) -0.00240(14) 0.8238(4) 0.0253(19) Uani 1 1 d .
H74A H 0.8042 -0.0075 0.8695 0.038 Uiso 1 1 calc R
H74B H 0.8826 -0.0045 0.8056 0.038 Uiso 1 1 calc R
H74C H 0.7298 -0.0133 0.8000 0.038 Uiso 1 1 calc R
C75 C 0.7410(7) 0.03456(15) 0.7478(4) 0.0243(18) Uani 1 1 d .
H75A H 0.7003 0.0518 0.7447 0.036 Uiso 1 1 calc R
H75B H 0.6853 0.0223 0.7219 0.036 Uiso 1 1 calc R
H75C H 0.8299 0.0352 0.7316 0.036 Uiso 1 1 calc R
C76 C 0.8120(7) 0.02469(14) 0.9918(3) 0.0182(17) Uani 1 1 d .
H76A H 0.7658 0.0087 0.9923 0.022 Uiso 1 1 calc R
C77 C 0.9293(7) 0.02748(14) 1.0301(4) 0.0183(17) Uani 1 1 d .
H77A H 0.9616 0.0137 1.0572 0.022 Uiso 1 1 calc R
C78 C 0.9994(7) 0.05017(15) 1.0290(4) 0.0225(18) Uani 1 1 d .
H78A H 1.0811 0.0521 1.0547 0.027 Uiso 1 1 calc R
C79 C 0.9498(7) 0.07013(14) 0.9902(3) 0.0178(16) Uani 1 1 d .
H79A H 0.9984 0.0858 0.9892 0.021 Uiso 1 1 calc R
C80 C 0.5852(7) 0.10802(13) 0.7847(3) 0.0164(16) Uani 1 1 d .
C81 C 0.5936(7) 0.12229(13) 0.7286(3) 0.0155(16) Uani 1 1 d .
C82 C 0.7023(7) 0.14180(13) 0.7212(3) 0.0148(16) Uani 1 1 d .
C83 C 0.8368(7) 0.13383(14) 0.7184(3) 0.0153(15) Uani 1 1 d .
C84 C 0.9365(7) 0.15238(14) 0.7154(3) 0.0165(16) Uani 1 1 d .
H84A H 1.0261 0.1469 0.7131 0.020 Uiso 1 1 calc R
C85 C 0.9085(7) 0.17852(15) 0.7155(3) 0.0176(16) Uani 1 1 d .
C86 C 0.7770(7) 0.18604(13) 0.7145(3) 0.0184(17) Uani 1 1 d .
H86A H 0.7563 0.2039 0.7117 0.022 Uiso 1 1 calc R
C87 C 0.6738(7) 0.16843(13) 0.7173(3) 0.0141(15) Uani 1 1 d .
C88 C 0.5302(6) 0.17907(14) 0.7083(3) 0.0179(16) Uani 1 1 d .
H88A H 0.4692 0.1652 0.7222 0.022 Uiso 1 1 calc R
C89 C 0.4913(8) 0.18479(16) 0.6385(4) 0.0271(19) Uani 1 1 d .
H89A H 0.5008 0.1691 0.6127 0.041 Uiso 1 1 calc R
H89B H 0.5492 0.1984 0.6233 0.041 Uiso 1 1 calc R
H89C H 0.3984 0.1906 0.6338 0.041 Uiso 1 1 calc R
C90 C 0.5078(8) 0.20317(15) 0.7499(4) 0.0268(19) Uani 1 1 d .
H90A H 0.4130 0.2077 0.7463 0.040 Uiso 1 1 calc R
H90B H 0.5598 0.2177 0.7347 0.040 Uiso 1 1 calc R
H90C H 0.5364 0.1995 0.7952 0.040 Uiso 1 1 calc R
C91 C 1.0177(7) 0.19850(14) 0.7178(4) 0.0202(17) Uani 1 1 d .
H91A H 0.9750 0.2151 0.7025 0.024 Uiso 1 1 calc R
C92 C 1.1265(8) 0.19293(16) 0.6733(4) 0.030(2) Uani 1 1 d .
H92A H 1.0865 0.1896 0.6295 0.045 Uiso 1 1 calc R
H92B H 1.1774 0.1778 0.6890 0.045 Uiso 1 1 calc R
H92C H 1.1861 0.2079 0.6724 0.045 Uiso 1 1 calc R
C93 C 1.0768(9) 0.20333(18) 0.7867(4) 0.038(2) Uani 1 1 d .
H93A H 1.0050 0.2071 0.8147 0.058 Uiso 1 1 calc R
H93B H 1.1379 0.2181 0.7871 0.058 Uiso 1 1 calc R
H93C H 1.1256 0.1879 0.8027 0.058 Uiso 1 1 calc R
C94 C 0.8694(7) 0.10511(14) 0.7128(4) 0.0186(17) Uani 1 1 d .
H94A H 0.8129 0.0955 0.7425 0.022 Uiso 1 1 calc R
C95 C 0.8337(8) 0.09517(15) 0.6446(4) 0.031(2) Uani 1 1 d .
H95A H 0.7388 0.0981 0.6329 0.047 Uiso 1 1 calc R
H95B H 0.8527 0.0766 0.6428 0.047 Uiso 1 1 calc R
H95C H 0.8867 0.1044 0.6141 0.047 Uiso 1 1 calc R
C96 C 1.0155(8) 0.09831(15) 0.7328(4) 0.031(2) Uani 1 1 d .
H96A H 1.0384 0.1042 0.7772 0.047 Uiso 1 1 calc R
H96B H 1.0736 0.1069 0.7035 0.047 Uiso 1 1 calc R
H96C H 1.0277 0.0795 0.7303 0.047 Uiso 1 1 calc R
C97 C 0.4954(7) 0.11814(14) 0.6786(4) 0.0197(17) Uani 1 1 d .
H97A H 0.5000 0.1274 0.6392 0.024 Uiso 1 1 calc R
C98 C 0.3920(8) 0.10106(15) 0.6843(4) 0.0269(19) Uani 1 1 d .
H98A H 0.3263 0.0988 0.6494 0.032 Uiso 1 1 calc R
C99 C 0.3840(7) 0.08735(14) 0.7407(4) 0.0231(18) Uani 1 1 d .
H99A H 0.3126 0.0756 0.7452 0.028 Uiso 1 1 calc R
C100 C 0.4817(7) 0.09083(14) 0.7910(3) 0.0189(17) Uani 1 1 d .
H10A H 0.4774 0.0813 0.8300 0.023 Uiso 1 1 calc R
C1S C 0.0845(11) 0.0331(2) 0.6208(5) 0.059(3) Uani 1 1 d .
H1SA H 0.0077 0.0215 0.6147 0.088 Uiso 1 1 calc R
H1SB H 0.0638 0.0495 0.5986 0.088 Uiso 1 1 calc R
H1SC H 0.1046 0.0364 0.6670 0.088 Uiso 1 1 calc R
C2S C 0.2048(10) 0.0207(2) 0.5928(6) 0.062(3) Uani 1 1 d .
H2SA H 0.2315 0.0052 0.6186 0.074 Uiso 1 1 calc R
H2SB H 0.1793 0.0149 0.5480 0.074 Uiso 1 1 calc R
C3S C 0.3200(11) 0.0384(2) 0.5922(5) 0.055(3) Uani 1 1 d .
H3SA H 0.3424 0.0445 0.6371 0.066 Uiso 1 1 calc R
H3SB H 0.2920 0.0538 0.5660 0.066 Uiso 1 1 calc R
C4S C 0.4436(10) 0.0278(2) 0.5668(5) 0.058(3) Uani 1 1 d .
H4SA H 0.4220 0.0220 0.5218 0.070 Uiso 1 1 calc R
H4SB H 0.4716 0.0124 0.5927 0.070 Uiso 1 1 calc R
C5S C 0.5596(11) 0.0463(2) 0.5676(5) 0.064(3) Uani 1 1 d .
H5SA H 0.5738 0.0541 0.6112 0.077 Uiso 1 1 calc R
H5SB H 0.5378 0.0604 0.5363 0.077 Uiso 1 1 calc R
C6S C 0.6865(11) 0.0332(3) 0.5508(5) 0.070(4) Uani 1 1 d .
H6SA H 0.7539 0.0464 0.5436 0.106 Uiso 1 1 calc R
H6SB H 0.6689 0.0229 0.5114 0.106 Uiso 1 1 calc R
H6SC H 0.7191 0.0219 0.5865 0.106 Uiso 1 1 calc R

loop_
_atom_site_aniso_label
_atom_site_aniso_U_11
_atom_site_aniso_U_22
_atom_site_aniso_U_33
_atom_site_aniso_U_23
_atom_site_aniso_U_13
_atom_site_aniso_U_12
Lu1 0.01879(17) 0.01531(16) 0.01974(17) 0.00000(15) 0.00537(13) -0.00111(14)
Lu2 0.01452(16) 0.01409(16) 0.02130(18) -0.00029(14) -0.00060(13) -0.00305(14)
Al1 0.0322(15) 0.0304(15) 0.0480(18) -0.0119(13) -0.0061(13) 0.0121(12)
N1 0.017(3) 0.014(3) 0.020(3) -0.002(3) -0.001(3) 0.001(3)
C1 0.030(5) 0.018(4) 0.040(5) -0.001(4) 0.005(4) 0.004(4)
Al2 0.0265(13) 0.0218(13) 0.0274(14) 0.0001(11) 0.0111(11) -0.0050(10)
N2 0.016(3) 0.022(3) 0.014(3) -0.008(3) 0.004(3) -0.001(3)
C2 0.019(4) 0.023(5) 0.040(5) -0.003(4) 0.000(4) 0.000(3)
N3 0.019(3) 0.015(3) 0.019(3) -0.004(3) 0.008(3) -0.003(3)
C3 0.106(10) 0.026(6) 0.099(10) -0.007(6) -0.052(8) 0.014(6)
Al3 0.0197(12) 0.0181(12) 0.0240(13) 0.0014(10) -0.0039(10) -0.0039(10)
C4 0.033(6) 0.115(11) 0.086(9) -0.067(8) 0.015(6) -0.007(6)
Al4 0.0277(14) 0.0294(14) 0.0281(14) 0.0046(11) 0.0052(11) 0.0099(11)
N4 0.009(3) 0.026(4) 0.011(3) 0.000(3) 0.000(3) 0.002(3)
C5 0.015(4) 0.025(5) 0.034(5) -0.003(4) 0.004(4) -0.004(3)
N5 0.017(3) 0.013(3) 0.020(3) 0.003(3) -0.001(3) -0.004(3)
C6 0.023(5) 0.034(5) 0.036(5) -0.006(4) -0.002(4) -0.015(4)
N6 0.013(3) 0.007(3) 0.025(4) 0.008(3) 0.002(3) -0.001(2)
C7 0.026(5) 0.041(6) 0.040(5) -0.010(4) 0.011(4) -0.008(4)
C8 0.046(6) 0.034(5) 0.049(6) 0.012(5) 0.010(5) -0.006(5)
C9 0.019(4) 0.017(4) 0.015(4) -0.002(3) 0.000(3) 0.004(3)
C11 0.024(4) 0.010(4) 0.017(4) -0.005(3) 0.000(3) 0.002(3)
C12 0.016(4) 0.020(4) 0.030(5) -0.005(4) 0.001(3) -0.003(3)
C13 0.022(4) 0.024(4) 0.024(4) 0.000(4) 0.007(4) -0.010(3)
C14 0.016(4) 0.027(4) 0.023(4) -0.005(4) 0.003(3) -0.002(3)
C15 0.013(4) 0.027(4) 0.019(4) -0.005(3) -0.002(3) -0.004(3)
C16 0.020(4) 0.014(4) 0.021(4) -0.006(3) 0.004(3) -0.001(3)
C17 0.017(4) 0.017(4) 0.022(4) -0.002(3) 0.000(3) -0.005(3)
C18 0.030(5) 0.031(5) 0.022(5) 0.001(4) -0.010(4) -0.008(4)
C19 0.034(5) 0.032(5) 0.033(5) 0.008(4) -0.006(4) 0.001(4)
C20 0.022(4) 0.038(5) 0.028(5) 0.003(4) 0.009(4) 0.000(4)
C21 0.029(5) 0.054(7) 0.071(8) -0.023(6) 0.020(5) -0.014(5)
C22 0.030(5) 0.059(7) 0.047(6) 0.003(5) 0.019(5) -0.013(5)
C23 0.011(4) 0.040(5) 0.037(5) 0.021(4) 0.000(4) -0.004(4)
C24 0.040(6) 0.050(6) 0.030(5) 0.005(4) -0.007(4) -0.008(5)
C25 0.034(5) 0.036(6) 0.065(7) 0.012(5) 0.003(5) 0.002(4)
C26 0.025(4) 0.009(4) 0.032(5) -0.005(3) -0.002(4) -0.001(3)
C27 0.024(4) 0.028(5) 0.022(4) -0.006(4) 0.001(4) 0.007(4)
C28 0.017(4) 0.022(4) 0.029(5) 0.004(4) 0.008(3) 0.004(3)
C29 0.014(4) 0.024(4) 0.021(4) -0.003(3) 0.008(3) -0.006(3)
C30 0.019(4) 0.022(4) 0.014(4) 0.003(3) 0.002(3) 0.006(3)
C31 0.017(4) 0.014(4) 0.023(4) -0.004(3) 0.006(3) 0.001(3)
C32 0.017(4) 0.023(4) 0.014(4) 0.000(3) 0.000(3) -0.004(3)
C33 0.027(5) 0.044(6) 0.011(4) -0.004(4) 0.002(3) -0.008(4)
C34 0.020(5) 0.103(9) 0.023(5) 0.001(5) 0.012(4) -0.017(5)
C36 0.085(8) 0.029(5) 0.020(5) -0.006(4) 0.005(5) -0.023(5)
C37 0.044(5) 0.022(4) 0.010(4) -0.002(3) 0.004(4) -0.008(4)
C38 0.051(6) 0.025(5) 0.025(5) 0.002(4) 0.005(4) 0.006(4)
C39 0.118(10) 0.033(6) 0.036(6) 0.008(5) 0.021(6) 0.038(6)
C40 0.069(7) 0.046(6) 0.023(5) 0.000(4) 0.004(5) 0.012(5)
C41 0.152(14) 0.178(16) 0.022(6) -0.029(8) 0.023(8) -0.134(13)
C42 0.079(8) 0.045(7) 0.066(8) -0.012(6) 0.033(7) -0.030(6)
C43 0.163(17) 0.180(18) 0.186(19) 0.149(16) -0.131(15) -0.135(15)
C44 0.018(4) 0.044(5) 0.021(4) -0.005(4) -0.006(4) 0.011(4)
C45 0.053(7) 0.105(10) 0.057(7) 0.007(7) 0.014(6) 0.053(7)
C46 0.041(5) 0.045(6) 0.030(5) -0.001(5) -0.010(4) 0.004(5)
C47 0.031(5) 0.025(4) 0.015(4) -0.003(3) 0.001(4) 0.008(4)
C48 0.028(5) 0.027(5) 0.029(5) -0.001(4) 0.017(4) 0.003(4)
C49 0.024(5) 0.036(5) 0.035(5) 0.003(4) 0.009(4) -0.008(4)
C50 0.021(4) 0.029(4) 0.024(4) -0.003(4) 0.005(3) -0.008(4)
C51 0.023(4) 0.023(5) 0.035(5) -0.002(4) 0.004(4) -0.014(4)
C52 0.015(4) 0.023(5) 0.044(5) -0.006(4) -0.006(4) -0.001(3)
C53 0.034(5) 0.039(5) 0.027(5) -0.001(4) -0.001(4) -0.018(4)
C54 0.018(4) 0.037(5) 0.040(5) 0.004(4) 0.002(4) -0.002(4)
C55 0.022(4) 0.027(5) 0.029(5) -0.001(4) -0.007(4) 0.002(4)
C56 0.019(4) 0.030(5) 0.033(5) -0.002(4) 0.003(4) -0.001(4)
C57 0.081(8) 0.038(6) 0.048(6) -0.003(5) 0.011(6) 0.007(6)
C58 0.023(5) 0.080(8) 0.050(6) 0.045(6) 0.012(5) 0.008(5)
C59 0.009(4) 0.015(4) 0.017(4) 0.000(3) 0.000(3) 0.001(3)
C60 0.009(4) 0.012(4) 0.020(4) -0.002(3) 0.003(3) 0.003(3)
C61 0.015(4) 0.009(4) 0.013(4) 0.005(3) -0.004(3) -0.008(3)
C62 0.008(4) 0.013(4) 0.021(4) 0.000(3) -0.003(3) 0.001(3)
C63 0.020(4) 0.019(4) 0.012(4) -0.006(3) -0.004(3) -0.001(3)
C64 0.020(4) 0.011(4) 0.023(4) 0.004(3) -0.003(3) -0.002(3)
C65 0.007(4) 0.013(4) 0.025(4) 0.005(3) 0.004(3) -0.001(3)
C66 0.020(4) 0.011(4) 0.017(4) 0.004(3) 0.006(3) -0.001(3)
C67 0.013(4) 0.018(4) 0.026(4) -0.002(3) 0.006(3) -0.006(3)
C68 0.018(4) 0.035(5) 0.027(5) -0.004(4) 0.007(4) 0.001(4)
C69 0.041(5) 0.034(5) 0.023(5) -0.001(4) 0.004(4) -0.012(4)
C70 0.011(4) 0.027(5) 0.029(5) 0.016(4) -0.006(3) -0.005(3)
C71 0.018(4) 0.037(5) 0.048(6) 0.015(4) -0.010(4) -0.002(4)
C72 0.018(4) 0.032(5) 0.043(5) -0.002(4) -0.005(4) -0.004(4)
C73 0.015(4) 0.016(4) 0.024(4) -0.004(3) -0.003(3) -0.005(3)
C74 0.018(4) 0.023(4) 0.034(5) -0.008(4) 0.000(4) 0.003(3)
C75 0.018(4) 0.029(5) 0.026(4) 0.000(4) 0.005(4) -0.004(4)
C76 0.017(4) 0.011(4) 0.025(4) 0.003(3) -0.003(3) -0.003(3)
C77 0.009(4) 0.024(4) 0.022(4) 0.000(3) 0.001(3) 0.005(3)
C78 0.012(4) 0.037(5) 0.019(4) -0.004(4) 0.005(3) -0.002(4)
C79 0.022(4) 0.015(4) 0.017(4) 0.001(3) 0.004(3) -0.003(3)
C80 0.016(4) 0.016(4) 0.018(4) 0.002(3) 0.003(3) -0.002(3)
C81 0.009(4) 0.016(4) 0.022(4) 0.003(3) 0.004(3) 0.003(3)
C82 0.018(4) 0.013(4) 0.014(4) 0.006(3) 0.004(3) -0.001(3)
C83 0.015(4) 0.016(4) 0.016(4) 0.002(3) 0.007(3) 0.001(3)
C84 0.007(4) 0.025(4) 0.018(4) 0.002(3) 0.004(3) 0.002(3)
C85 0.016(4) 0.025(4) 0.013(4) 0.003(3) 0.008(3) 0.000(3)
C86 0.026(4) 0.011(4) 0.019(4) -0.001(3) 0.009(3) -0.002(3)
C87 0.014(4) 0.016(4) 0.013(4) 0.007(3) 0.002(3) -0.001(3)
C88 0.009(4) 0.014(4) 0.031(4) 0.001(3) 0.004(3) 0.004(3)
C89 0.027(4) 0.032(5) 0.022(4) 0.004(4) 0.000(4) 0.005(4)
C90 0.024(4) 0.022(4) 0.035(5) -0.003(4) 0.007(4) 0.007(4)
C91 0.010(4) 0.028(4) 0.022(4) -0.005(4) -0.002(3) -0.002(3)
C92 0.018(4) 0.027(5) 0.046(6) -0.007(4) 0.013(4) -0.011(4)
C93 0.039(5) 0.048(6) 0.028(5) -0.009(4) -0.002(4) -0.024(5)
C94 0.016(4) 0.017(4) 0.022(4) 0.000(3) 0.003(3) 0.001(3)
C95 0.032(5) 0.023(5) 0.037(5) -0.003(4) -0.002(4) 0.002(4)
C96 0.034(5) 0.024(5) 0.035(5) -0.003(4) -0.007(4) 0.008(4)
C97 0.017(4) 0.017(4) 0.024(4) 0.006(3) -0.003(3) 0.002(3)
C98 0.026(5) 0.026(5) 0.028(5) 0.007(4) -0.006(4) -0.004(4)
C99 0.017(4) 0.017(4) 0.035(5) 0.004(4) -0.003(4) -0.002(3)
C100 0.021(4) 0.019(4) 0.016(4) 0.007(3) -0.002(3) -0.002(3)
C1S 0.069(8) 0.063(7) 0.043(6) -0.006(6) -0.002(6) 0.015(6)
C2S 0.051(7) 0.062(8) 0.073(8) -0.009(6) 0.005(6) 0.001(6)
C3S 0.064(7) 0.051(7) 0.048(7) -0.014(5) -0.002(6) -0.006(6)
C4S 0.045(7) 0.072(8) 0.057(7) 0.001(6) 0.004(6) -0.014(6)
C5S 0.063(8) 0.081(9) 0.048(7) -0.010(6) 0.001(6) -0.025(7)
C6S 0.050(7) 0.115(11) 0.046(7) -0.015(7) 0.003(6) -0.030(7)

loop_
_atom_type_symbol
_atom_type_description
_atom_type_scat_dispersion_real
_atom_type_scat_dispersion_imag
_atom_type_scat_source
C C 0.0033 0.0016 'International Tables Vol C Tables 4.2.6.8 and 6.1.1.4'
H H 0.0000 0.0000 'International Tables Vol C Tables 4.2.6.8 and 6.1.1.4'
N N 0.0061 0.0033 'International Tables Vol C Tables 4.2.6.8 and 6.1.1.4'
Al Al 0.0645 0.0514 'International Tables Vol C Tables 4.2.6.8 and 6.1.1.4'
Lu Lu -0.4720 5.8584 'International Tables Vol C Tables 4.2.6.8 and 6.1.1.4'

loop_
_geom_angle_atom_site_label_1
_geom_angle_atom_site_label_2
_geom_angle_atom_site_label_3
_geom_angle
N2 Lu1 N3 55.7(2)
N2 Lu1 C1 163.1(2)
N3 Lu1 C1 108.0(2)
N2 Lu1 C5 92.2(2)
N3 Lu1 C5 97.1(2)
C1 Lu1 C5 94.5(3)
N2 Lu1 C6 99.8(2)
N3 Lu1 C6 155.3(2)
C1 Lu1 C6 96.2(3)
C5 Lu1 C6 85.3(3)
N2 Lu1 C2 87.9(2)
N3 Lu1 C2 87.7(2)
C1 Lu1 C2 87.0(3)
C5 Lu1 C2 174.2(3)
C6 Lu1 C2 89.0(3)
N2 Lu1 N1 27.75(17)
N3 Lu1 N1 27.94(18)
C1 Lu1 N1 135.7(2)
C5 Lu1 N1 96.2(2)
C6 Lu1 N1 127.4(2)
C2 Lu1 N1 86.5(2)
N2 Lu1 Al1 128.23(15)
N3 Lu1 Al1 98.49(16)
C1 Lu1 Al1 43.9(2)
C5 Lu1 Al1 138.35(19)
C6 Lu1 Al1 95.8(2)
C2 Lu1 Al1 43.24(19)
N1 Lu1 Al1 114.91(13)
N2 Lu1 Al2 102.96(15)
N3 Lu1 Al2 137.21(15)
C1 Lu1 Al2 92.4(2)
C5 Lu1 Al2 42.86(19)
C6 Lu1 Al2 42.87(19)
C2 Lu1 Al2 131.6(2)
N1 Lu1 Al2 123.48(12)
Al1 Lu1 Al2 121.20(8)
N2 Lu1 H1A 144.3(7)
N3 Lu1 H1A 89.9(10)
C1 Lu1 H1A 23.5(5)
C5 Lu1 H1A 82.0(14)
C6 Lu1 H1A 114.7(10)
C2 Lu1 H1A 101.3(13)
N1 Lu1 H1A 117.5(9)
Al1 Lu1 H1A 59.7(11)
Al2 Lu1 H1A 96.5(15)
N2 Lu1 H1C 172.4(8)
N3 Lu1 H1C 128.9(9)
C1 Lu1 H1C 23.5(5)
C5 Lu1 H1C 81.4(13)
C6 Lu1 H1C 75.8(9)
C2 Lu1 H1C 98.1(14)
N1 Lu1 H1C 156.6(10)
Al1 Lu1 H1C 58.9(11)
Al2 Lu1 H1C 69.5(6)
H1A Lu1 H1C 39.1(8)
N2 Lu1 H2A 82.6(15)
N3 Lu1 H2A 102.9(11)
C1 Lu1 H2A 98.5(13)
C5 Lu1 H2A 151.4(5)
C6 Lu1 H2A 68.1(8)
C2 Lu1 H2A 23.0(5)
N1 Lu1 H2A 92.1(14)
Al1 Lu1 H2A 58.5(11)
Al2 Lu1 H2A 110.9(7)
H1A Lu1 H2A 118.0(16)
H1C Lu1 H2A 101(2)
N2 Lu1 H2C 70.3(11)
N3 Lu1 H2C 65.8(6)
C1 Lu1 H2C 100.1(13)
C5 Lu1 H2C 160.2(6)
C6 Lu1 H2C 106.1(10)
C2 Lu1 H2C 23.0(5)
N1 Lu1 H2C 64.0(6)
Al1 Lu1 H2C 58.0(11)
Al2 Lu1 H2C 148.1(12)
H1A Lu1 H2C 107(2)
H1C Lu1 H2C 116.7(16)
H2A Lu1 H2C 38.4(8)
N2 Lu1 H5A 105.1(12)
N3 Lu1 H5A 88.4(13)
C1 Lu1 H5A 76.6(10)
C5 Lu1 H5A 23.4(5)
C6 Lu1 H5A 101.9(11)
C2 Lu1 H5A 161.1(6)
N1 Lu1 H5A 98.5(14)
Al1 Lu1 H5A 119.4(8)
Al2 Lu1 H5A 59.7(10)
H1A Lu1 H5A 60.2(14)
H1C Lu1 H5A 70(2)
H2A Lu1 H5A 168.7(18)
H2C Lu1 H5A 151.9(15)
N2 Lu1 H5C 69.2(6)
N3 Lu1 H5C 79.5(11)
C1 Lu1 H5C 115.0(9)
C5 Lu1 H5C 23.7(5)
C6 Lu1 H5C 94.7(14)
C2 Lu1 H5C 157.0(6)
N1 Lu1 H5C 73.2(6)
Al1 Lu1 H5C 157.4(11)
Al2 Lu1 H5C 57.7(11)
H1A Lu1 H5C 97.7(15)
H1C Lu1 H5C 104.7(15)
H2A Lu1 H5C 144.1(16)
H2C Lu1 H5C 136.9(9)
H5A Lu1 H5C 38.5(8)
N2 Lu1 H6A 77.6(7)
N3 Lu1 H6A 132.1(5)
C1 Lu1 H6A 117.3(8)
C5 Lu1 H6A 94.2(14)
C6 Lu1 H6A 23.7(5)
C2 Lu1 H6A 80.1(14)
N1 Lu1 H6A 104.6(6)
Al1 Lu1 H6A 103.3(14)
Al2 Lu1 H6A 57.4(12)
H1A Lu1 H6A 137.8(11)
H1C Lu1 H6A 98.8(11)
H2A Lu1 H6A 57.2(15)
H2C Lu1 H6A 90.9(18)
H5A Lu1 H6A 115.6(16)
H5C Lu1 H6A 94(2)
N5 Lu2 N6 55.6(2)
N5 Lu2 C55 161.0(2)
N6 Lu2 C55 105.8(2)
N5 Lu2 C51 92.8(2)
N6 Lu2 C51 99.2(2)
C55 Lu2 C51 94.6(3)
N5 Lu2 C56 88.1(2)
N6 Lu2 C56 86.9(2)
C55 Lu2 C56 86.7(3)
C51 Lu2 C56 173.2(3)
N5 Lu2 C52 100.1(2)
N6 Lu2 C52 155.3(2)
C55 Lu2 C52 97.9(3)
C51 Lu2 C52 85.5(3)
C56 Lu2 C52 87.8(3)
N5 Lu2 N4 27.71(18)
N6 Lu2 N4 28.06(17)
C55 Lu2 N4 133.4(2)
C51 Lu2 N4 98.9(2)
C56 Lu2 N4 84.9(2)
C52 Lu2 N4 127.4(2)
N5 Lu2 Al4 129.73(15)
N6 Lu2 Al4 101.40(15)
C55 Lu2 Al4 43.71(19)
C51 Lu2 Al4 137.20(19)
C56 Lu2 Al4 43.17(19)
C52 Lu2 Al4 90.93(19)
N4 Lu2 Al4 116.45(12)
N5 Lu2 Al3 105.39(15)
N6 Lu2 Al3 140.34(15)
C55 Lu2 Al3 91.87(19)
C51 Lu2 Al3 43.21(19)
C56 Lu2 Al3 130.2(2)
C52 Lu2 Al3 43.08(19)
N4 Lu2 Al3 127.33(12)
Al4 Lu2 Al3 115.35(7)
N5 Lu2 H51A 69.5(5)
N6 Lu2 H51A 83.2(11)
C55 Lu2 H51A 115.5(8)
C51 Lu2 H51A 23.4(5)
C56 Lu2 H51A 157.4(6)
C52 Lu2 H51A 92.9(14)
N4 Lu2 H51A 76.7(7)
Al4 Lu2 H51A 159.2(8)
Al3 Lu2 H51A 57.2(11)
N5 Lu2 H51C 103.4(13)
N6 Lu2 H51C 88.1(13)
C55 Lu2 H51C 77.8(11)
C51 Lu2 H51C 23.4(5)
C56 Lu2 H51C 161.8(6)
C52 Lu2 H51C 103.7(11)
N4 Lu2 H51C 98.6(14)
Al4 Lu2 H51C 121.3(10)
Al3 Lu2 H51C 60.8(10)
H51A Lu2 H51C 38.1(8)
N5 Lu2 H52A 114.8(12)
N6 Lu2 H52A 157.2(15)
C55 Lu2 H52A 80.7(10)
C51 Lu2 H52A 102.1(12)
C56 Lu2 H52A 71.5(12)
C52 Lu2 H52A 23.1(5)
N4 Lu2 H52A 137.9(15)
Al4 Lu2 H52A 67.8(5)
Al3 Lu2 H52A 59.2(11)
H51A Lu2 H52A 114.3(16)
H51C Lu2 H52A 114.7(19)
N5 Lu2 H52C 77.6(6)
N6 Lu2 H52C 132.1(5)
C55 Lu2 H52C 119.5(7)
C51 Lu2 H52C 92.2(15)
C56 Lu2 H52C 81.4(15)
C52 Lu2 H52C 23.2(5)
N4 Lu2 H52C 104.4(5)
Al4 Lu2 H52C 100.9(14)
Al3 Lu2 H52C 56.4(13)
H51A Lu2 H52C 90(2)
H51C Lu2 H52C 114.6(16)
H52A Lu2 H52C 39.3(8)
N5 Lu2 H55A 169.9(12)
N6 Lu2 H55A 123.7(10)
C55 Lu2 H55A 23.4(5)
C51 Lu2 H55A 77.3(11)
C56 Lu2 H55A 102.0(12)
C52 Lu2 H55A 81.0(10)
N4 Lu2 H55A 151.4(11)
Al4 Lu2 H55A 60.1(10)
Al3 Lu2 H55A 68.5(5)
H51A Lu2 H55A 100.4(12)
H51C Lu2 H55A 66.7(18)
H52A Lu2 H55A 69.6(19)
H52C Lu2 H55A 104.1(11)
N5 Lu2 H55C 140.9(7)
N6 Lu2 H55C 85.9(8)
C55 Lu2 H55C 23.2(5)
C51 Lu2 H55C 86.1(14)
C56 Lu2 H55C 97.5(13)
C52 Lu2 H55C 118.7(8)
N4 Lu2 H55C 113.9(8)
Al4 Lu2 H55C 58.7(11)
Al3 Lu2 H55C 100.3(13)
H51A Lu2 H55C 101.9(16)
H51C Lu2 H55C 64.6(15)
H52A Lu2 H55C 103.6(12)
H52C Lu2 H55C 141.5(9)
H55A Lu2 H55C 38.0(8)
N5 Lu2 H56C 75.6(13)
N6 Lu2 H56C 95.8(14)
C55 Lu2 H56C 105.0(11)
C51 Lu2 H56C 151.1(5)
C56 Lu2 H56C 23.4(5)
C52 Lu2 H56C 71.1(11)
N4 Lu2 H56C 83.1(15)
Al4 Lu2 H56C 62.0(9)
Al3 Lu2 H56C 113.9(10)
H51A Lu2 H56C 138.3(13)
H51C Lu2 H56C 174.4(9)
H52A Lu2 H56C 62(2)
H52C Lu2 H56C 59.8(16)
H55A Lu2 H56C 114.1(19)
H55C Lu2 H56C 119.7(14)
C3 Al1 C4 120.3(6)
C3 Al1 C2 108.0(4)
C4 Al1 C2 105.2(5)
C3 Al1 C1 107.1(5)
C4 Al1 C1 107.9(4)
C2 Al1 C1 107.8(3)
C3 Al1 Lu1 124.0(4)
C4 Al1 Lu1 115.7(4)
C2 Al1 Lu1 54.7(2)
C1 Al1 Lu1 53.2(2)
N2 N1 N3 109.1(5)
N2 N1 Lu1 54.0(3)
N3 N1 Lu1 55.3(3)
Al1 C1 Lu1 82.9(3)
Al1 C1 H1A 121(4)
Lu1 C1 H1A 77(4)
Al1 C1 H1B 89(4)
Lu1 C1 H1B 172(4)
H1A C1 H1B 108(3)
Al1 C1 H1C 119(4)
Lu1 C1 H1C 77(4)
H1A C1 H1C 110(3)
H1B C1 H1C 107(3)
C8 Al2 C7 118.9(4)
C8 Al2 C5 108.2(4)
C7 Al2 C5 107.8(4)
C8 Al2 C6 108.9(4)
C7 Al2 C6 106.2(4)
C5 Al2 C6 106.2(3)
C8 Al2 Lu1 114.9(3)
C7 Al2 Lu1 126.2(3)
C5 Al2 Lu1 53.1(2)
C6 Al2 Lu1 53.7(2)
N1 N2 C9 115.5(6)
N1 N2 Lu1 98.3(4)
C9 N2 Lu1 146.1(5)
Al1 C2 Lu1 82.0(3)
Al1 C2 H2A 120(4)
Lu1 C2 H2A 76(4)
Al1 C2 H2B 89(4)
Lu1 C2 H2B 171(4)
H2A C2 H2B 109(3)
Al1 C2 H2C 118(4)
Lu1 C2 H2C 76(4)
H2A C2 H2C 110(3)
H2B C2 H2C 109(3)
N1 N3 C30 112.0(6)
N1 N3 Lu1 96.8(4)
C30 N3 Lu1 149.1(5)
Al1 C3 H3A 109.5
Al1 C3 H3B 109.5
H3A C3 H3B 109.5
Al1 C3 H3C 109.5
H3A C3 H3C 109.5
H3B C3 H3C 109.5
C54 Al3 C53 118.6(4)
C54 Al3 C52 105.0(3)
C53 Al3 C52 109.1(4)
C54 Al3 C51 108.0(4)
C53 Al3 C51 108.8(3)
C52 Al3 C51 106.6(3)
C54 Al3 Lu2 128.1(3)
C53 Al3 Lu2 113.3(3)
C52 Al3 Lu2 54.3(2)
C51 Al3 Lu2 53.5(2)
Al1 C4 H4A 109.5
Al1 C4 H4B 109.5
H4A C4 H4B 109.5
Al1 C4 H4C 109.5
H4A C4 H4C 109.5
H4B C4 H4C 109.5
C57 Al4 C58 120.6(5)
C57 Al4 C56 109.1(4)
C58 Al4 C56 104.1(4)
C57 Al4 C55 106.5(4)
C58 Al4 C55 108.2(3)
C56 Al4 C55 107.7(3)
C57 Al4 Lu2 117.0(3)
C58 Al4 Lu2 122.4(3)
C56 Al4 Lu2 54.6(2)
C55 Al4 Lu2 53.4(2)
N5 N4 N6 111.1(6)
N5 N4 Lu2 55.1(3)
N6 N4 Lu2 56.4(3)
Al2 C5 Lu1 84.0(3)
Al2 C5 H5A 126(4)
Lu1 C5 H5A 80(3)
Al2 C5 H5B 85(4)
Lu1 C5 H5B 169(4)
H5A C5 H5B 108(3)
Al2 C5 H5C 117(4)
Lu1 C5 H5C 74(3)
H5A C5 H5C 107(3)
H5B C5 H5C 109(3)
N4 N5 C59 116.0(6)
N4 N5 Lu2 97.2(4)
C59 N5 Lu2 146.3(5)
Al2 C6 Lu1 83.4(3)
Al2 C6 H6A 116(4)
Lu1 C6 H6A 75(4)
Al2 C6 H6B 86(4)
Lu1 C6 H6B 169(4)
H6A C6 H6B 107(3)
Al2 C6 H6C 130(4)
Lu1 C6 H6C 84(4)
H6A C6 H6C 107(3)
H6B C6 H6C 106(3)
N4 N6 C80 112.1(5)
N4 N6 Lu2 95.5(4)
C80 N6 Lu2 147.6(4)
Al2 C7 H7A 109.5
Al2 C7 H7B 109.5
H7A C7 H7B 109.5
Al2 C7 H7C 109.5
H7A C7 H7C 109.5
H7B C7 H7C 109.5
Al2 C8 H8A 109.5
Al2 C8 H8B 109.5
H8A C8 H8B 109.5
Al2 C8 H8C 109.5
H8A C8 H8C 109.5
H8B C8 H8C 109.5
C29 C9 N2 115.9(6)
C29 C9 C10 117.8(7)
N2 C9 C10 126.2(6)
C26 C10 C9 119.4(7)
C26 C10 C11 118.5(7)
C9 C10 C11 122.1(6)
C12 C11 C16 119.6(7)
C12 C11 C10 121.6(6)
C16 C11 C10 118.4(6)
C13 C12 C11 118.7(7)
C13 C12 C23 119.9(7)
C11 C12 C23 121.4(7)
C14 C13 C12 123.3(7)
C14 C13 H13A 118.4
C12 C13 H13A 118.4
C13 C14 C15 117.2(7)
C13 C14 C20 122.3(7)
C15 C14 C20 120.5(7)
C14 C15 C16 122.2(7)
C14 C15 H15A 118.9
C16 C15 H15A 118.9
C15 C16 C11 118.9(7)
C15 C16 C17 119.4(7)
C11 C16 C17 121.7(6)
C19 C17 C16 114.8(6)
C19 C17 C18 109.8(6)
C16 C17 C18 109.4(6)
C19 C17 H17A 107.5
C16 C17 H17A 107.5
C18 C17 H17A 107.5
C17 C18 H18A 109.5
C17 C18 H18B 109.5
H18A C18 H18B 109.5
C17 C18 H18C 109.5
H18A C18 H18C 109.5
H18B C18 H18C 109.5
C17 C19 H19A 109.5
C17 C19 H19B 109.5
H19A C19 H19B 109.5
C17 C19 H19C 109.5
H19A C19 H19C 109.5
H19B C19 H19C 109.5
C22 C20 C14 112.2(7)
C22 C20 C21 110.5(7)
C14 C20 C21 111.5(7)
C22 C20 H20A 107.5
C14 C20 H20A 107.5
C21 C20 H20A 107.5
C20 C21 H21A 109.5
C20 C21 H21B 109.5
H21A C21 H21B 109.5
C20 C21 H21C 109.5
H21A C21 H21C 109.5
H21B C21 H21C 109.5
C20 C22 H22A 109.5
C20 C22 H22B 109.5
H22A C22 H22B 109.5
C20 C22 H22C 109.5
H22A C22 H22C 109.5
H22B C22 H22C 109.5
C24 C23 C25 110.9(7)
C24 C23 C12 111.7(7)
C25 C23 C12 111.0(7)
C24 C23 H23A 107.6
C25 C23 H23A 107.6
C12 C23 H23A 107.6
C23 C24 H24A 109.5
C23 C24 H24B 109.5
H24A C24 H24B 109.5
C23 C24 H24C 109.5
H24A C24 H24C 109.5
H24B C24 H24C 109.5
C23 C25 H25A 109.5
C23 C25 H25B 109.5
H25A C25 H25B 109.5
C23 C25 H25C 109.5
H25A C25 H25C 109.5
H25B C25 H25C 109.5
C10 C26 C27 122.2(7)
C10 C26 H26A 118.9
C27 C26 H26A 118.9
C26 C27 C28 118.7(7)
C26 C27 H27A 120.6
C28 C27 H27A 120.6
C29 C28 C27 120.1(7)
C29 C28 H28A 120.0
C27 C28 H28A 120.0
C28 C29 C9 121.6(7)
C28 C29 H29A 119.2
C9 C29 H29A 119.2
C50 C30 C31 121.7(7)
C50 C30 N3 118.3(6)
C31 C30 N3 120.0(6)
C30 C31 C47 117.0(7)
C30 C31 C32 122.4(6)
C47 C31 C32 120.5(7)
C33 C32 C37 120.5(7)
C33 C32 C31 119.7(7)
C37 C32 C31 119.8(7)
C34 C33 C32 118.7(8)
C34 C33 C44 120.9(8)
C32 C33 C44 120.4(7)
C35 C34 C33 121.2(9)
C35 C34 H34A 119.4
C33 C34 H34A 119.4
C36 C35 C34 120.4(10)
C36 C35 C41 120.2(12)
C34 C35 C41 119.4(11)
C35 C36 C37 122.6(9)
C35 C36 H36A 118.7
C37 C36 H36A 118.7
C32 C37 C36 116.3(8)
C32 C37 C38 123.7(7)
C36 C37 C38 119.8(8)
C37 C38 C40 110.5(7)
C37 C38 C39 114.9(8)
C40 C38 C39 107.5(7)
C37 C38 H38A 107.9
C40 C38 H38A 107.9
C39 C38 H38A 107.9
C38 C39 H39A 109.5
C38 C39 H39B 109.5
H39A C39 H39B 109.5
C38 C39 H39C 109.5
H39A C39 H39C 109.5
H39B C39 H39C 109.5
C38 C40 H40A 109.5
C38 C40 H40B 109.5
H40A C40 H40B 109.5
C38 C40 H40C 109.5
H40A C40 H40C 109.5
H40B C40 H40C 109.5
C43 C41 C42 128.0(11)
C43 C41 C35 118.8(10)
C42 C41 C35 113.3(9)
C43 C41 H41 90.1
C42 C41 H41 90.1
C35 C41 H41 90.1
C41 C42 H42A 109.5
C41 C42 H42B 109.5
H42A C42 H42B 109.5
C41 C42 H42C 109.5
H42A C42 H42C 109.5
H42B C42 H42C 109.5
C41 C43 H43A 109.5
C41 C43 H43B 109.5
H43A C43 H43B 109.5
C41 C43 H43C 109.5
H43A C43 H43C 109.5
H43B C43 H43C 109.5
C46 C44 C45 109.2(7)
C46 C44 C33 110.0(7)
C45 C44 C33 114.4(8)
C46 C44 H44A 107.6
C45 C44 H44A 107.6
C33 C44 H44A 107.6
C44 C45 H45A 109.5
C44 C45 H45B 109.5
H45A C45 H45B 109.5
C44 C45 H45C 109.5
H45A C45 H45C 109.5
H45B C45 H45C 109.5
C44 C46 H46A 109.5
C44 C46 H46B 109.5
H46A C46 H46B 109.5
C44 C46 H46C 109.5
H46A C46 H46C 109.5
H46B C46 H46C 109.5
C48 C47 C31 121.4(7)
C48 C47 H47A 119.3
C31 C47 H47A 119.3
C47 C48 C49 121.0(7)
C47 C48 H48A 119.5
C49 C48 H48A 119.5
C48 C49 C50 119.6(7)
C48 C49 H49A 120.2
C50 C49 H49A 120.2
C49 C50 C30 119.4(7)
C49 C50 H50A 120.3
C30 C50 H50A 120.3
Al3 C51 Lu2 83.3(3)
Al3 C51 H51A 115(4)
Lu2 C51 H51A 75(4)
Al3 C51 H51B 87(4)
Lu2 C51 H51B 171(4)
H51A C51 H51B 108(3)
Al3 C51 H51C 130(4)
Lu2 C51 H51C 81(3)
H51A C51 H51C 107(3)
H51B C51 H51C 106(3)
Al3 C52 Lu2 82.6(3)
Al3 C52 H52A 122(4)
Lu2 C52 H52A 74(3)
Al3 C52 H52B 95(4)
Lu2 C52 H52B 178(4)
H52A C52 H52B 108(3)
Al3 C52 H52C 112(4)
Lu2 C52 H52C 71(3)
H52A C52 H52C 109(3)
H52B C52 H52C 109(3)
Al3 C53 H53A 109.5
Al3 C53 H53B 109.5
H53A C53 H53B 109.5
Al3 C53 H53C 109.5
H53A C53 H53C 109.5
H53B C53 H53C 109.5
Al3 C54 H54A 109.5
Al3 C54 H54B 109.5
H54A C54 H54B 109.5
Al3 C54 H54C 109.5
H54A C54 H54C 109.5
H54B C54 H54C 109.5
Al4 C55 Lu2 82.9(3)
Al4 C55 H55A 124(4)
Lu2 C55 H55A 80(4)
Al4 C55 H55B 84(4)
Lu2 C55 H55B 166(4)
H55A C55 H55B 107(3)
Al4 C55 H55C 120(4)
Lu2 C55 H55C 80(4)
H55A C55 H55C 108(3)
H55B C55 H55C 109(3)
Al4 C56 Lu2 82.3(3)
Al4 C56 H56A 114(4)
Lu2 C56 H56A 92(4)
Al4 C56 H56B 83(4)
Lu2 C56 H56B 158(4)
H56A C56 H56B 108(3)
Al4 C56 H56C 130(4)
Lu2 C56 H56C 71(4)
H56A C56 H56C 108(3)
H56B C56 H56C 108(3)
Al4 C57 H57A 109.5
Al4 C57 H57B 109.5
H57A C57 H57B 109.5
Al4 C57 H57C 109.5
H57A C57 H57C 109.5
H57B C57 H57C 109.5
Al4 C58 H58A 109.5
Al4 C58 H58B 109.5
H58A C58 H58B 109.5
Al4 C58 H58C 109.5
H58A C58 H58C 109.5
H58B C58 H58C 109.5
C60 C59 C79 120.6(6)
C60 C59 N5 125.6(6)
C79 C59 N5 113.7(6)
C59 C60 C76 116.7(6)
C59 C60 C61 126.4(6)
C76 C60 C61 116.9(6)
C66 C61 C62 120.6(6)
C66 C61 C60 120.3(6)
C62 C61 C60 119.0(6)
C63 C62 C61 118.5(6)
C63 C62 C73 120.5(6)
C61 C62 C73 121.0(6)
C62 C63 C64 122.1(7)
C62 C63 H63A 118.9
C64 C63 H63A 118.9
C65 C64 C63 118.0(7)
C65 C64 C70 123.6(7)
C63 C64 C70 118.4(7)
C64 C65 C66 122.8(7)
C64 C65 H65A 118.6
C66 C65 H65A 118.6
C65 C66 C61 118.1(6)
C65 C66 C67 119.3(6)
C61 C66 C67 122.6(6)
C66 C67 C68 113.7(6)
C66 C67 C69 111.4(6)
C68 C67 C69 110.0(6)
C66 C67 H67A 107.2
C68 C67 H67A 107.2
C69 C67 H67A 107.2
C67 C68 H68A 109.5
C67 C68 H68B 109.5
H68A C68 H68B 109.5
C67 C68 H68C 109.5
H68A C68 H68C 109.5
H68B C68 H68C 109.5
C67 C69 H69A 109.5
C67 C69 H69B 109.5
H69A C69 H69B 109.5
C67 C69 H69C 109.5
H69A C69 H69C 109.5
H69B C69 H69C 109.5
C71 C70 C72 110.8(6)
C71 C70 C64 113.3(7)
C72 C70 C64 111.6(6)
C71 C70 H70A 106.9
C72 C70 H70A 106.9
C64 C70 H70A 106.9
C70 C71 H71A 109.5
C70 C71 H71B 109.5
H71A C71 H71B 109.5
C70 C71 H71C 109.5
H71A C71 H71C 109.5
H71B C71 H71C 109.5
C70 C72 H72A 109.5
C70 C72 H72B 109.5
H72A C72 H72B 109.5
C70 C72 H72C 109.5
H72A C72 H72C 109.5
H72B C72 H72C 109.5
C62 C73 C75 112.2(6)
C62 C73 C74 110.1(6)
C75 C73 C74 110.8(6)
C62 C73 H73A 107.8
C75 C73 H73A 107.8
C74 C73 H73A 107.8
C73 C74 H74A 109.5
C73 C74 H74B 109.5
H74A C74 H74B 109.5
C73 C74 H74C 109.5
H74A C74 H74C 109.5
H74B C74 H74C 109.5
C73 C75 H75A 109.5
C73 C75 H75B 109.5
H75A C75 H75B 109.5
C73 C75 H75C 109.5
H75A C75 H75C 109.5
H75B C75 H75C 109.5
C77 C76 C60 122.2(7)
C77 C76 H76A 118.9
C60 C76 H76A 118.9
C78 C77 C76 119.9(7)
C78 C77 H77A 120.0
C76 C77 H77A 120.0
C77 C78 C79 119.1(7)
C77 C78 H78A 120.4
C79 C78 H78A 120.4
C78 C79 C59 121.4(7)
C78 C79 H79A 119.3
C59 C79 H79A 119.3
C100 C80 C81 121.0(7)
C100 C80 N6 118.0(6)
C81 C80 N6 120.9(6)
C80 C81 C97 117.3(6)
C80 C81 C82 122.2(6)
C97 C81 C82 120.5(6)
C87 C82 C83 118.2(6)
C87 C82 C81 121.0(6)
C83 C82 C81 120.8(6)
C84 C83 C82 119.6(6)
C84 C83 C94 120.4(6)
C82 C83 C94 119.7(6)
C85 C84 C83 121.8(6)
C85 C84 H84A 119.1
C83 C84 H84A 119.1
C86 C85 C84 118.2(7)
C86 C85 C91 120.3(7)
C84 C85 C91 121.6(6)
C85 C86 C87 122.4(7)
C85 C86 H86A 118.8
C87 C86 H86A 118.8
C86 C87 C82 119.7(6)
C86 C87 C88 117.3(6)
C82 C87 C88 122.7(6)
C89 C88 C90 110.0(6)
C89 C88 C87 111.1(6)
C90 C88 C87 113.3(6)
C89 C88 H88A 107.4
C90 C88 H88A 107.4
C87 C88 H88A 107.4
C88 C89 H89A 109.5
C88 C89 H89B 109.5
H89A C89 H89B 109.5
C88 C89 H89C 109.5
H89A C89 H89C 109.5
H89B C89 H89C 109.5
C88 C90 H90A 109.5
C88 C90 H90B 109.5
H90A C90 H90B 109.5
C88 C90 H90C 109.5
H90A C90 H90C 109.5
H90B C90 H90C 109.5
C85 C91 C92 114.2(6)
C85 C91 C93 111.9(6)
C92 C91 C93 110.7(7)
C85 C91 H91A 106.5
C92 C91 H91A 106.5
C93 C91 H91A 106.5
C91 C92 H92A 109.5
C91 C92 H92B 109.5
H92A C92 H92B 109.5
C91 C92 H92C 109.5
H92A C92 H92C 109.5
H92B C92 H92C 109.5
C91 C93 H93A 109.5
C91 C93 H93B 109.5
H93A C93 H93B 109.5
C91 C93 H93C 109.5
H93A C93 H93C 109.5
H93B C93 H93C 109.5
C95 C94 C83 111.2(6)
C95 C94 C96 109.0(6)
C83 C94 C96 114.1(6)
C95 C94 H94A 107.4
C83 C94 H94A 107.4
C96 C94 H94A 107.4
C94 C95 H95A 109.5
C94 C95 H95B 109.5
H95A C95 H95B 109.5
C94 C95 H95C 109.5
H95A C95 H95C 109.5
H95B C95 H95C 109.5
C94 C96 H96A 109.5
C94 C96 H96B 109.5
H96A C96 H96B 109.5
C94 C96 H96C 109.5
H96A C96 H96C 109.5
H96B C96 H96C 109.5
C98 C97 C81 122.1(7)
C98 C97 H97A 118.9
C81 C97 H97A 118.9
C99 C98 C97 119.9(7)
C99 C98 H98A 120.0
C97 C98 H98A 120.0
C98 C99 C100 119.1(7)
C98 C99 H99A 120.4
C100 C99 H99A 120.4
C80 C100 C99 120.5(7)
C80 C100 H10A 119.7
C99 C100 H10A 119.7
C2S C1S H1SA 109.5
C2S C1S H1SB 109.5
H1SA C1S H1SB 109.5
C2S C1S H1SC 109.5
H1SA C1S H1SC 109.5
H1SB C1S H1SC 109.5
C3S C2S C1S 112.7(9)
C3S C2S H2SA 109.1
C1S C2S H2SA 109.1
C3S C2S H2SB 109.1
C1S C2S H2SB 109.1
H2SA C2S H2SB 107.8
C2S C3S C4S 116.7(9)
C2S C3S H3SA 108.1
C4S C3S H3SA 108.1
C2S C3S H3SB 108.1
C4S C3S H3SB 108.1
H3SA C3S H3SB 107.3
C3S C4S C5S 115.4(10)
C3S C4S H4SA 108.4
C5S C4S H4SA 108.4
C3S C4S H4SB 108.4
C5S C4S H4SB 108.4
H4SA C4S H4SB 107.5
C4S C5S C6S 112.5(10)
C4S C5S H5SA 109.1
C6S C5S H5SA 109.1
C4S C5S H5SB 109.1
C6S C5S H5SB 109.1
H5SA C5S H5SB 107.8
C5S C6S H6SA 109.5
C5S C6S H6SB 109.5
H6SA C6S H6SB 109.5
C5S C6S H6SC 109.5
H6SA C6S H6SC 109.5
H6SB C6S H6SC 109.5

loop_
_geom_bond_atom_site_label_1
_geom_bond_atom_site_label_2
_geom_bond_distance
Lu1 N2 2.296(6)
Lu1 N3 2.325(6)
Lu1 C1 2.418(8)
Lu1 C5 2.429(8)
Lu1 C6 2.452(9)
Lu1 C2 2.471(8)
Lu1 N1 2.810(6)
Lu1 Al1 2.997(3)
Lu1 Al2 3.021(2)
Lu1 H1A 2.40(6)
Lu1 H1C 2.39(6)
Lu1 H2A 2.42(6)
Lu1 H2C 2.43(6)
Lu1 H5A 2.46(6)
Lu1 H5C 2.35(6)
Lu1 H6A 2.39(6)
Lu2 N5 2.304(6)
Lu2 N6 2.332(6)
Lu2 C55 2.427(8)
Lu2 C51 2.440(8)
Lu2 C56 2.467(8)
Lu2 C52 2.471(8)
Lu2 N4 2.787(6)
Lu2 Al4 3.000(2)
Lu2 Al3 3.015(2)
Lu2 H51A 2.38(6)
Lu2 H51C 2.48(6)
Lu2 H52A 2.40(6)
Lu2 H52C 2.34(6)
Lu2 H55A 2.45(6)
Lu2 H55C 2.45(6)
Lu2 H56C 2.34(6)
Al1 C3 1.928(11)
Al1 C4 1.956(11)
Al1 C2 2.073(8)
Al1 C1 2.093(9)
N1 N2 1.322(8)
N1 N3 1.326(8)
C1 H1A 0.980(19)
C1 H1B 0.995(19)
C1 H1C 0.982(19)
Al2 C8 1.960(9)
Al2 C7 1.970(8)
Al2 C5 2.066(8)
Al2 C6 2.069(8)
N2 C9 1.419(9)
C2 H2A 0.976(19)
C2 H2B 0.983(19)
C2 H2C 0.977(19)
N3 C30 1.437(9)
C3 H3A 0.9800
C3 H3B 0.9800
C3 H3C 0.9800
Al3 C54 1.958(8)
Al3 C53 1.960(8)
Al3 C52 2.077(8)
Al3 C51 2.079(8)
C4 H4A 0.9800
C4 H4B 0.9800
C4 H4C 0.9800
Al4 C57 1.955(10)
Al4 C58 1.957(9)
Al4 C56 2.071(8)
Al4 C55 2.089(8)
N4 N5 1.306(8)
N4 N6 1.317(8)
C5 H5A 0.991(19)
C5 H5B 0.978(19)
C5 H5C 0.983(19)
N5 C59 1.431(9)
C6 H6A 0.995(19)
C6 H6B 0.994(19)
C6 H6C 0.994(19)
N6 C80 1.434(9)
C7 H7A 0.9800
C7 H7B 0.9800
C7 H7C 0.9800
C8 H8A 0.9800
C8 H8B 0.9800
C8 H8C 0.9800
C9 C29 1.375(10)
C9 C10 1.427(10)
C10 C26 1.346(10)
C10 C11 1.536(10)
C11 C12 1.402(10)
C11 C16 1.410(10)
C12 C13 1.390(10)
C12 C23 1.524(10)
C13 C14 1.383(10)
C13 H13A 0.9500
C14 C15 1.385(10)
C14 C20 1.523(10)
C15 C16 1.400(10)
C15 H15A 0.9500
C16 C17 1.526(10)
C17 C19 1.509(10)
C17 C18 1.535(10)
C17 H17A 1.0000
C18 H18A 0.9800
C18 H18B 0.9800
C18 H18C 0.9800
C19 H19A 0.9800
C19 H19B 0.9800
C19 H19C 0.9800
C20 C22 1.490(12)
C20 C21 1.535(12)
C20 H20A 1.0000
C21 H21A 0.9800
C21 H21B 0.9800
C21 H21C 0.9800
C22 H22A 0.9800
C22 H22B 0.9800
C22 H22C 0.9800
C23 C24 1.513(12)
C23 C25 1.517(11)
C23 H23A 1.0000
C24 H24A 0.9800
C24 H24B 0.9800
C24 H24C 0.9800
C25 H25A 0.9800
C25 H25B 0.9800
C25 H25C 0.9800
C26 C27 1.377(10)
C26 H26A 0.9500
C27 C28 1.382(10)
C27 H27A 0.9500
C28 C29 1.369(10)
C28 H28A 0.9500
C29 H29A 0.9500
C30 C50 1.395(10)
C30 C31 1.399(10)
C31 C47 1.405(10)
C31 C32 1.504(10)
C32 C33 1.409(10)
C32 C37 1.424(10)
C33 C34 1.405(12)
C33 C44 1.540(11)
C34 C35 1.360(14)
C34 H34A 0.9500
C35 C36 1.349(14)
C35 C41 1.538(15)
C36 C37 1.424(12)
C36 H36A 0.9500
C37 C38 1.500(12)
C38 C40 1.523(11)
C38 C39 1.551(11)
C38 H38A 1.0000
C39 H39A 0.9800
C39 H39B 0.9800
C39 H39C 0.9800
C40 H40A 0.9800
C40 H40B 0.9800
C40 H40C 0.9800
C41 C43 1.322(13)
C41 C42 1.418(12)
C41 H41 1.0000
C42 H42A 0.9800
C42 H42B 0.9800
C42 H42C 0.9800
C43 H43A 0.9800
C43 H43B 0.9800
C43 H43C 0.9800
C44 C46 1.513(11)
C44 C45 1.520(11)
C44 H44A 1.0000
C45 H45A 0.9800
C45 H45B 0.9800
C45 H45C 0.9800
C46 H46A 0.9800
C46 H46B 0.9800
C46 H46C 0.9800
C47 C48 1.374(11)
C47 H47A 0.9500
C48 C49 1.375(11)
C48 H48A 0.9500
C49 C50 1.393(11)
C49 H49A 0.9500
C50 H50A 0.9500
C51 H51A 0.982(19)
C51 H51B 0.990(19)
C51 H51C 0.998(19)
C52 H52A 0.978(19)
C52 H52B 0.981(19)
C52 H52C 0.977(19)
C53 H53A 0.9800
C53 H53B 0.9800
C53 H53C 0.9800
C54 H54A 0.9800
C54 H54B 0.9800
C54 H54C 0.9800
C55 H55A 0.990(19)
C55 H55B 0.983(19)
C55 H55C 0.981(19)
C56 H56A 0.983(19)
C56 H56B 0.987(19)
C56 H56C 0.982(19)
C57 H57A 0.9800
C57 H57B 0.9800
C57 H57C 0.9800
C58 H58A 0.9800
C58 H58B 0.9800
C58 H58C 0.9800
C59 C60 1.383(9)
C59 C79 1.395(10)
C60 C76 1.418(9)
C60 C61 1.527(9)
C61 C66 1.399(9)
C61 C62 1.409(10)
C62 C63 1.382(9)
C62 C73 1.523(10)
C63 C64 1.390(10)
C63 H63A 0.9500
C64 C65 1.373(10)
C64 C70 1.530(10)
C65 C66 1.391(10)
C65 H65A 0.9500
C66 C67 1.516(10)
C67 C68 1.520(10)
C67 C69 1.531(10)
C67 H67A 1.0000
C68 H68A 0.9800
C68 H68B 0.9800
C68 H68C 0.9800
C69 H69A 0.9800
C69 H69B 0.9800
C69 H69C 0.9800
C70 C71 1.518(11)
C70 C72 1.519(10)
C70 H70A 1.0000
C71 H71A 0.9800
C71 H71B 0.9800
C71 H71C 0.9800
C72 H72A 0.9800
C72 H72B 0.9800
C72 H72C 0.9800
C73 C75 1.526(10)
C73 C74 1.527(10)
C73 H73A 1.0000
C74 H74A 0.9800
C74 H74B 0.9800
C74 H74C 0.9800
C75 H75A 0.9800
C75 H75B 0.9800
C75 H75C 0.9800
C76 C77 1.380(10)
C76 H76A 0.9500
C77 C78 1.371(10)
C77 H77A 0.9500
C78 C79 1.379(10)
C78 H78A 0.9500
C79 H79A 0.9500
C80 C100 1.383(10)
C80 C81 1.386(10)
C81 C97 1.393(10)
C81 C82 1.505(9)
C82 C87 1.408(9)
C82 C83 1.421(9)
C83 C84 1.394(10)
C83 C94 1.528(10)
C84 C85 1.381(10)
C84 H84A 0.9500
C85 C86 1.379(10)
C85 C91 1.507(10)
C86 C87 1.386(9)
C86 H86A 0.9500
C87 C88 1.544(9)
C88 C89 1.500(10)
C88 C90 1.543(10)
C88 H88A 1.0000
C89 H89A 0.9800
C89 H89B 0.9800
C89 H89C 0.9800
C90 H90A 0.9800
C90 H90B 0.9800
C90 H90C 0.9800
C91 C92 1.513(10)
C91 C93 1.527(10)
C91 H91A 1.0000
C92 H92A 0.9800
C92 H92B 0.9800
C92 H92C 0.9800
C93 H93A 0.9800
C93 H93B 0.9800
C93 H93C 0.9800
C94 C95 1.523(10)
C94 C96 1.538(10)
C94 H94A 1.0000
C95 H95A 0.9800
C95 H95B 0.9800
C95 H95C 0.9800
C96 H96A 0.9800
C96 H96B 0.9800
C96 H96C 0.9800
C97 C98 1.378(10)
C97 H97A 0.9500
C98 C99 1.375(10)
C98 H98A 0.9500
C99 C100 1.390(10)
C99 H99A 0.9500
C100 H10A 0.9500
C1S C2S 1.526(14)
C1S H1SA 0.9800
C1S H1SB 0.9800
C1S H1SC 0.9800
C2S C3S 1.480(14)
C2S H2SA 0.9900
C2S H2SB 0.9900
C3S C4S 1.492(14)
C3S H3SA 0.9900
C3S H3SB 0.9900
C4S C5S 1.507(14)
C4S H4SA 0.9900
C4S H4SB 0.9900
C5S C6S 1.509(15)
C5S H5SA 0.9900
C5S H5SB 0.9900
C6S H6SA 0.9800
C6S H6SB 0.9800
C6S H6SC 0.9800

loop_
_geom_torsion_atom_site_label_1
_geom_torsion_atom_site_label_2
_geom_torsion_atom_site_label_3
_geom_torsion_atom_site_label_4
_geom_torsion
N2 Lu1 Al1 C3 -113.8(4)
N3 Lu1 Al1 C3 -166.3(4)
C1 Lu1 Al1 C3 86.4(5)
C5 Lu1 Al1 C3 82.9(5)
C6 Lu1 Al1 C3 -6.5(4)
C2 Lu1 Al1 C3 -88.8(5)
N1 Lu1 Al1 C3 -142.6(4)
Al2 Lu1 Al1 C3 30.4(4)
N2 Lu1 Al1 C4 65.9(4)
N3 Lu1 Al1 C4 13.4(4)
C1 Lu1 Al1 C4 -93.8(5)
C5 Lu1 Al1 C4 -97.4(5)
C6 Lu1 Al1 C4 173.2(4)
C2 Lu1 Al1 C4 90.9(5)
N1 Lu1 Al1 C4 37.1(4)
Al2 Lu1 Al1 C4 -149.9(4)
N2 Lu1 Al1 C2 -25.0(4)
N3 Lu1 Al1 C2 -77.5(3)
C1 Lu1 Al1 C2 175.3(4)
C5 Lu1 Al1 C2 171.7(4)
C6 Lu1 Al1 C2 82.3(4)
N1 Lu1 Al1 C2 -53.8(3)
Al2 Lu1 Al1 C2 119.2(3)
N2 Lu1 Al1 C1 159.8(3)
N3 Lu1 Al1 C1 107.2(3)
C5 Lu1 Al1 C1 -3.5(4)
C6 Lu1 Al1 C1 -92.9(4)
C2 Lu1 Al1 C1 -175.3(4)
N1 Lu1 Al1 C1 131.0(3)
Al2 Lu1 Al1 C1 -56.1(3)
N3 Lu1 N1 N2 -176.3(6)
C1 Lu1 N1 N2 174.2(4)
C5 Lu1 N1 N2 -82.8(4)
C6 Lu1 N1 N2 5.9(5)
C2 Lu1 N1 N2 92.0(4)
Al1 Lu1 N1 N2 125.6(4)
Al2 Lu1 N1 N2 -47.2(4)
N2 Lu1 N1 N3 176.3(6)
C1 Lu1 N1 N3 -9.6(5)
C5 Lu1 N1 N3 93.4(4)
C6 Lu1 N1 N3 -177.8(4)
C2 Lu1 N1 N3 -91.7(4)
Al1 Lu1 N1 N3 -58.1(4)
Al2 Lu1 N1 N3 129.1(4)
C3 Al1 C1 Lu1 -120.0(4)
C4 Al1 C1 Lu1 109.1(5)
C2 Al1 C1 Lu1 -4.1(4)
N2 Lu1 C1 Al1 -69.3(9)
N3 Lu1 C1 Al1 -83.4(3)
C5 Lu1 C1 Al1 177.6(3)
C6 Lu1 C1 Al1 91.9(3)
C2 Lu1 C1 Al1 3.2(3)
N1 Lu1 C1 Al1 -78.7(4)
Al2 Lu1 C1 Al1 134.7(2)
N2 Lu1 Al2 C8 -173.7(4)
N3 Lu1 Al2 C8 -120.8(4)
C1 Lu1 Al2 C8 -0.6(4)
C5 Lu1 Al2 C8 -94.7(4)
C6 Lu1 Al2 C8 95.9(5)
C2 Lu1 Al2 C8 87.5(4)
N1 Lu1 Al2 C8 -153.1(4)
Al1 Lu1 Al2 C8 34.5(3)
N2 Lu1 Al2 C7 6.7(4)
N3 Lu1 Al2 C7 59.6(4)
C1 Lu1 Al2 C7 179.7(4)
C5 Lu1 Al2 C7 85.7(4)
C6 Lu1 Al2 C7 -83.8(5)
C2 Lu1 Al2 C7 -92.1(4)
N1 Lu1 Al2 C7 27.2(4)
Al1 Lu1 Al2 C7 -145.2(3)
N2 Lu1 Al2 C5 -79.0(3)
N3 Lu1 Al2 C5 -26.1(4)
C1 Lu1 Al2 C5 94.0(3)
C6 Lu1 Al2 C5 -169.5(4)
C2 Lu1 Al2 C5 -177.8(4)
N1 Lu1 Al2 C5 -58.5(3)
Al1 Lu1 Al2 C5 129.2(3)
N2 Lu1 Al2 C6 90.5(3)
N3 Lu1 Al2 C6 143.4(4)
C1 Lu1 Al2 C6 -96.5(4)
C5 Lu1 Al2 C6 169.5(4)
C2 Lu1 Al2 C6 -8.3(4)
N1 Lu1 Al2 C6 111.0(3)
Al1 Lu1 Al2 C6 -61.4(3)
N3 N1 N2 C9 174.6(6)
Lu1 N1 N2 C9 177.8(7)
N3 N1 N2 Lu1 -3.2(5)
N3 Lu1 N2 N1 2.1(4)
C1 Lu1 N2 N1 -14.1(10)
C5 Lu1 N2 N1 99.2(4)
C6 Lu1 N2 N1 -175.2(4)
C2 Lu1 N2 N1 -86.6(4)
Al1 Lu1 N2 N1 -69.8(4)
Al2 Lu1 N2 N1 141.1(3)
N3 Lu1 N2 C9 -174.3(9)
C1 Lu1 N2 C9 169.4(9)
C5 Lu1 N2 C9 -77.2(8)
C6 Lu1 N2 C9 8.3(9)
C2 Lu1 N2 C9 97.0(8)
N1 Lu1 N2 C9 -176.4(11)
Al1 Lu1 N2 C9 113.8(8)
Al2 Lu1 N2 C9 -35.3(8)
C3 Al1 C2 Lu1 119.3(5)
C4 Al1 C2 Lu1 -111.0(4)
C1 Al1 C2 Lu1 4.0(4)
N2 Lu1 C2 Al1 160.6(3)
N3 Lu1 C2 Al1 104.9(3)
C1 Lu1 C2 Al1 -3.3(3)
C5 Lu1 C2 Al1 -109(3)
C6 Lu1 C2 Al1 -99.5(3)
N1 Lu1 C2 Al1 132.9(3)
Al2 Lu1 C2 Al1 -93.9(3)
N2 N1 N3 C30 171.8(5)
Lu1 N1 N3 C30 168.7(6)
N2 N1 N3 Lu1 3.2(5)
N2 Lu1 N3 N1 -2.1(4)
C1 Lu1 N3 N1 173.0(4)
C5 Lu1 N3 N1 -89.9(4)
C6 Lu1 N3 N1 4.2(8)
C2 Lu1 N3 N1 86.9(4)
Al1 Lu1 N3 N1 128.9(4)
Al2 Lu1 N3 N1 -72.3(4)
N2 Lu1 N3 C30 -161.3(10)
C1 Lu1 N3 C30 13.8(10)
C5 Lu1 N3 C30 110.9(9)
C6 Lu1 N3 C30 -155.0(8)
C2 Lu1 N3 C30 -72.3(9)
N1 Lu1 N3 C30 -159.2(12)
Al1 Lu1 N3 C30 -30.3(9)
Al2 Lu1 N3 C30 128.5(8)
N5 Lu2 Al3 C54 -7.5(4)
N6 Lu2 Al3 C54 -61.6(4)
C55 Lu2 Al3 C54 -179.4(4)
C51 Lu2 Al3 C54 -84.8(4)
C56 Lu2 Al3 C54 93.3(4)
C52 Lu2 Al3 C54 81.0(4)
N4 Lu2 Al3 C54 -26.6(4)
Al4 Lu2 Al3 C54 142.3(3)
N5 Lu2 Al3 C53 174.1(3)
N6 Lu2 Al3 C53 120.0(4)
C55 Lu2 Al3 C53 2.2(3)
C51 Lu2 Al3 C53 96.8(4)
C56 Lu2 Al3 C53 -85.1(4)
C52 Lu2 Al3 C53 -97.4(4)
N4 Lu2 Al3 C53 155.0(3)
Al4 Lu2 Al3 C53 -36.1(3)
N5 Lu2 Al3 C52 -88.5(3)
N6 Lu2 Al3 C52 -142.6(3)
C55 Lu2 Al3 C52 99.6(3)
C51 Lu2 Al3 C52 -165.8(4)
C56 Lu2 Al3 C52 12.3(4)
N4 Lu2 Al3 C52 -107.6(3)
Al4 Lu2 Al3 C52 61.3(3)
N5 Lu2 Al3 C51 77.3(3)
N6 Lu2 Al3 C51 23.1(4)
C55 Lu2 Al3 C51 -94.7(3)
C56 Lu2 Al3 C51 178.0(4)
C52 Lu2 Al3 C51 165.8(4)
N4 Lu2 Al3 C51 58.2(3)
Al4 Lu2 Al3 C51 -133.0(3)
N5 Lu2 Al4 C57 113.4(4)
N6 Lu2 Al4 C57 167.9(4)
C55 Lu2 Al4 C57 -91.1(4)
C51 Lu2 Al4 C57 -74.9(5)
C56 Lu2 Al4 C57 95.1(5)
C52 Lu2 Al4 C57 9.4(4)
N4 Lu2 Al4 C57 142.7(4)
Al3 Lu2 Al4 C57 -27.4(4)
N5 Lu2 Al4 C58 -66.1(4)
N6 Lu2 Al4 C58 -11.6(4)
C55 Lu2 Al4 C58 89.4(4)
C51 Lu2 Al4 C58 105.5(4)
C56 Lu2 Al4 C58 -84.4(4)
C52 Lu2 Al4 C58 -170.1(4)
N4 Lu2 Al4 C58 -36.8(4)
Al3 Lu2 Al4 C58 153.1(3)
N5 Lu2 Al4 C56 18.3(4)
N6 Lu2 Al4 C56 72.7(3)
C55 Lu2 Al4 C56 173.8(4)
C51 Lu2 Al4 C56 -170.1(4)
C52 Lu2 Al4 C56 -85.7(3)
N4 Lu2 Al4 C56 47.6(3)
Al3 Lu2 Al4 C56 -122.5(3)
N5 Lu2 Al4 C55 -155.5(3)
N6 Lu2 Al4 C55 -101.0(3)
C51 Lu2 Al4 C55 16.2(4)
C56 Lu2 Al4 C55 -173.8(4)
C52 Lu2 Al4 C55 100.5(3)
N4 Lu2 Al4 C55 -126.2(3)
Al3 Lu2 Al4 C55 63.7(3)
N6 Lu2 N4 N5 171.6(6)
C55 Lu2 N4 N5 -176.2(4)
C51 Lu2 N4 N5 78.8(4)
C56 Lu2 N4 N5 -95.6(4)
C52 Lu2 N4 N5 -12.3(5)
Al4 Lu2 N4 N5 -126.0(4)
Al3 Lu2 N4 N5 42.7(4)
N5 Lu2 N4 N6 -171.6(6)
C55 Lu2 N4 N6 12.2(5)
C51 Lu2 N4 N6 -92.8(4)
C56 Lu2 N4 N6 92.8(4)
C52 Lu2 N4 N6 176.1(4)
Al4 Lu2 N4 N6 62.4(4)
Al3 Lu2 N4 N6 -128.9(3)
C8 Al2 C5 Lu1 107.9(3)
C7 Al2 C5 Lu1 -122.3(3)
C6 Al2 C5 Lu1 -8.8(3)
N2 Lu1 C5 Al2 106.8(3)
N3 Lu1 C5 Al2 162.5(2)
C1 Lu1 C5 Al2 -88.7(3)
C6 Lu1 C5 Al2 7.2(3)
C2 Lu1 C5 Al2 17(3)
N1 Lu1 C5 Al2 134.4(2)
Al1 Lu1 C5 Al2 -86.2(3)
N6 N4 N5 C59 -178.7(5)
Lu2 N4 N5 C59 173.8(7)
N6 N4 N5 Lu2 7.5(5)
N6 Lu2 N5 N4 -4.8(4)
C55 Lu2 N5 N4 8.6(9)
C51 Lu2 N5 N4 -104.0(4)
C56 Lu2 N5 N4 82.7(4)
C52 Lu2 N5 N4 170.1(4)
Al4 Lu2 N5 N4 70.3(4)
Al3 Lu2 N5 N4 -146.0(4)
N6 Lu2 N5 C59 -174.8(9)
C55 Lu2 N5 C59 -161.4(8)
C51 Lu2 N5 C59 86.0(8)
C56 Lu2 N5 C59 -87.3(8)
C52 Lu2 N5 C59 0.1(9)
N4 Lu2 N5 C59 -170.0(11)
Al4 Lu2 N5 C59 -99.7(8)
Al3 Lu2 N5 C59 44.0(8)
C8 Al2 C6 Lu1 -107.5(4)
C7 Al2 C6 Lu1 123.3(3)
C5 Al2 C6 Lu1 8.8(3)
N2 Lu1 C6 Al2 -98.5(3)
N3 Lu1 C6 Al2 -103.8(5)
C1 Lu1 C6 Al2 86.9(3)
C5 Lu1 C6 Al2 -7.2(3)
C2 Lu1 C6 Al2 173.8(3)
N1 Lu1 C6 Al2 -101.3(3)
Al1 Lu1 C6 Al2 131.0(2)
N5 N4 N6 C80 -170.2(5)
Lu2 N4 N6 C80 -162.9(6)
N5 N4 N6 Lu2 -7.4(5)
N5 Lu2 N6 N4 4.7(3)
C55 Lu2 N6 N4 -170.8(4)
C51 Lu2 N6 N4 91.8(4)
C56 Lu2 N6 N4 -85.1(4)
C52 Lu2 N6 N4 -7.4(7)
Al4 Lu2 N6 N4 -126.0(3)
Al3 Lu2 N6 N4 75.9(4)
N5 Lu2 N6 C80 154.0(9)
C55 Lu2 N6 C80 -21.5(9)
C51 Lu2 N6 C80 -118.9(8)
C56 Lu2 N6 C80 64.2(8)
C52 Lu2 N6 C80 141.9(8)
N4 Lu2 N6 C80 149.3(10)
Al4 Lu2 N6 C80 23.3(8)
Al3 Lu2 N6 C80 -134.7(7)
N1 N2 C9 C29 -146.7(6)
Lu1 N2 C9 C29 29.4(12)
N1 N2 C9 C10 36.8(10)
Lu1 N2 C9 C10 -147.1(7)
C29 C9 C10 C26 5.2(11)
N2 C9 C10 C26 -178.4(7)
C29 C9 C10 C11 -176.5(7)
N2 C9 C10 C11 -0.1(11)
C26 C10 C11 C12 76.8(9)
C9 C10 C11 C12 -101.5(9)
C26 C10 C11 C16 -95.6(8)
C9 C10 C11 C16 86.1(9)
C16 C11 C12 C13 1.6(11)
C10 C11 C12 C13 -170.7(7)
C16 C11 C12 C23 -177.3(7)
C10 C11 C12 C23 10.5(11)
C11 C12 C13 C14 -0.4(12)
C23 C12 C13 C14 178.4(7)
C12 C13 C14 C15 -1.7(12)
C12 C13 C14 C20 176.9(7)
C13 C14 C15 C16 2.6(11)
C20 C14 C15 C16 -176.0(7)
C14 C15 C16 C11 -1.6(11)
C14 C15 C16 C17 176.8(7)
C12 C11 C16 C15 -0.6(10)
C10 C11 C16 C15 171.9(6)
C12 C11 C16 C17 -178.9(6)
C10 C11 C16 C17 -6.4(10)
C15 C16 C17 C19 30.0(10)
C11 C16 C17 C19 -151.8(7)
C15 C16 C17 C18 -94.0(8)
C11 C16 C17 C18 84.3(8)
C13 C14 C20 C22 -116.4(9)
C15 C14 C20 C22 62.1(10)
C13 C14 C20 C21 119.0(9)
C15 C14 C20 C21 -62.4(10)
C13 C12 C23 C24 -51.6(10)
C11 C12 C23 C24 127.2(8)
C13 C12 C23 C25 72.8(10)
C11 C12 C23 C25 -108.4(8)
C9 C10 C26 C27 -4.4(12)
C11 C10 C26 C27 177.3(7)
C10 C26 C27 C28 0.8(12)
C26 C27 C28 C29 2.0(12)
C27 C28 C29 C9 -1.0(12)
N2 C9 C29 C28 -179.4(7)
C10 C9 C29 C28 -2.6(11)
N1 N3 C30 C50 -43.7(9)
Lu1 N3 C30 C50 114.0(9)
N1 N3 C30 C31 134.3(7)
Lu1 N3 C30 C31 -68.1(12)
C50 C30 C31 C47 -0.1(11)
N3 C30 C31 C47 -178.0(6)
C50 C30 C31 C32 176.4(7)
N3 C30 C31 C32 -1.5(11)
C30 C31 C32 C33 -70.6(10)
C47 C31 C32 C33 105.8(8)
C30 C31 C32 C37 112.7(8)
C47 C31 C32 C37 -70.9(9)
C37 C32 C33 C34 -5.0(11)
C31 C32 C33 C34 178.2(7)
C37 C32 C33 C44 171.9(7)
C31 C32 C33 C44 -4.9(10)
C32 C33 C34 C35 0.3(13)
C44 C33 C34 C35 -176.6(8)
C33 C34 C35 C36 4.3(15)
C33 C34 C35 C41 -174.2(8)
C34 C35 C36 C37 -4.2(15)
C41 C35 C36 C37 174.2(8)
C33 C32 C37 C36 5.0(10)
C31 C32 C37 C36 -178.2(7)
C33 C32 C37 C38 -170.6(7)
C31 C32 C37 C38 6.2(11)
C35 C36 C37 C32 -0.4(12)
C35 C36 C37 C38 175.4(8)
C32 C37 C38 C40 97.2(9)
C36 C37 C38 C40 -78.2(9)
C32 C37 C38 C39 -140.9(8)
C36 C37 C38 C39 43.6(11)
C36 C35 C41 C43 103(2)
C34 C35 C41 C43 -79(2)
C36 C35 C41 C42 -77.8(16)
C34 C35 C41 C42 100.6(15)
C34 C33 C44 C46 96.4(9)
C32 C33 C44 C46 -80.4(9)
C34 C33 C44 C45 -27.0(11)
C32 C33 C44 C45 156.2(8)
C30 C31 C47 C48 -1.1(11)
C32 C31 C47 C48 -177.7(7)
C31 C47 C48 C49 1.8(12)
C47 C48 C49 C50 -1.1(12)
C48 C49 C50 C30 -0.1(12)
C31 C30 C50 C49 0.7(12)
N3 C30 C50 C49 178.7(7)
C54 Al3 C51 Lu2 124.5(3)
C53 Al3 C51 Lu2 -105.5(3)
C52 Al3 C51 Lu2 12.0(3)
N5 Lu2 C51 Al3 -109.7(3)
N6 Lu2 C51 Al3 -165.3(2)
C55 Lu2 C51 Al3 87.9(3)
C56 Lu2 C51 Al3 -13(2)
C52 Lu2 C51 Al3 -9.7(3)
N4 Lu2 C51 Al3 -136.9(2)
Al4 Lu2 C51 Al3 76.8(3)
C54 Al3 C52 Lu2 -126.4(3)
C53 Al3 C52 Lu2 105.5(3)
C51 Al3 C52 Lu2 -11.9(3)
N5 Lu2 C52 Al3 101.7(3)
N6 Lu2 C52 Al3 111.9(5)
C55 Lu2 C52 Al3 -84.3(3)
C51 Lu2 C52 Al3 9.7(3)
C56 Lu2 C52 Al3 -170.6(3)
N4 Lu2 C52 Al3 107.5(3)
Al4 Lu2 C52 Al3 -127.6(2)
C57 Al4 C55 Lu2 111.7(4)
C58 Al4 C55 Lu2 -117.3(4)
C56 Al4 C55 Lu2 -5.3(3)
N5 Lu2 C55 Al4 78.6(8)
N6 Lu2 C55 Al4 90.1(3)
C51 Lu2 C55 Al4 -169.1(3)
C56 Lu2 C55 Al4 4.3(3)
C52 Lu2 C55 Al4 -83.0(3)
N4 Lu2 C55 Al4 84.1(3)
Al3 Lu2 C55 Al4 -125.9(2)
C57 Al4 C56 Lu2 -110.0(4)
C58 Al4 C56 Lu2 120.0(3)
C55 Al4 C56 Lu2 5.3(3)
N5 Lu2 C56 Al4 -166.0(3)
N6 Lu2 C56 Al4 -110.4(3)
C55 Lu2 C56 Al4 -4.3(3)
C51 Lu2 C56 Al4 97(2)
C52 Lu2 C56 Al4 93.7(3)
N4 Lu2 C56 Al4 -138.4(3)
Al3 Lu2 C56 Al4 85.4(3)
N4 N5 C59 C60 -30.5(10)
Lu2 N5 C59 C60 138.4(7)
N4 N5 C59 C79 152.9(6)
Lu2 N5 C59 C79 -38.2(11)
C79 C59 C60 C76 0.7(10)
N5 C59 C60 C76 -175.7(6)
C79 C59 C60 C61 178.6(7)
N5 C59 C60 C61 2.2(11)
C59 C60 C61 C66 -94.6(9)
C76 C60 C61 C66 83.3(8)
C59 C60 C61 C62 89.9(9)
C76 C60 C61 C62 -92.2(8)
C66 C61 C62 C63 1.5(10)
C60 C61 C62 C63 177.0(6)
C66 C61 C62 C73 -179.6(6)
C60 C61 C62 C73 -4.1(10)
C61 C62 C63 C64 -1.0(11)
C73 C62 C63 C64 -179.9(7)
C62 C63 C64 C65 0.4(11)
C62 C63 C64 C70 179.8(6)
C63 C64 C65 C66 -0.2(11)
C70 C64 C65 C66 -179.6(6)
C64 C65 C66 C61 0.7(10)
C64 C65 C66 C67 -179.3(6)
C62 C61 C66 C65 -1.4(10)
C60 C61 C66 C65 -176.8(6)
C62 C61 C66 C67 178.7(6)
C60 C61 C66 C67 3.3(10)
C65 C66 C67 C68 -41.4(9)
C61 C66 C67 C68 138.5(7)
C65 C66 C67 C69 83.5(8)
C61 C66 C67 C69 -96.6(8)
C65 C64 C70 C71 21.7(10)
C63 C64 C70 C71 -157.7(7)
C65 C64 C70 C72 -104.1(8)
C63 C64 C70 C72 76.5(9)
C63 C62 C73 C75 41.6(9)
C61 C62 C73 C75 -137.3(7)
C63 C62 C73 C74 -82.4(8)
C61 C62 C73 C74 98.7(8)
C59 C60 C76 C77 0.7(11)
C61 C60 C76 C77 -177.4(7)
C60 C76 C77 C78 -1.6(11)
C76 C77 C78 C79 1.1(11)
C77 C78 C79 C59 0.3(11)
C60 C59 C79 C78 -1.2(11)
N5 C59 C79 C78 175.6(6)
N4 N6 C80 C100 38.8(9)
Lu2 N6 C80 C100 -108.0(9)
N4 N6 C80 C81 -140.4(7)
Lu2 N6 C80 C81 72.8(11)
C100 C80 C81 C97 -1.4(10)
N6 C80 C81 C97 177.8(6)
C100 C80 C81 C82 177.8(7)
N6 C80 C81 C82 -3.0(10)
C80 C81 C82 C87 -111.9(8)
C97 C81 C82 C87 67.3(9)
C80 C81 C82 C83 67.8(9)
C97 C81 C82 C83 -113.0(8)
C87 C82 C83 C84 3.3(10)
C81 C82 C83 C84 -176.3(6)
C87 C82 C83 C94 -171.3(6)
C81 C82 C83 C94 9.0(10)
C82 C83 C84 C85 0.6(11)
C94 C83 C84 C85 175.2(7)
C83 C84 C85 C86 -4.3(11)
C83 C84 C85 C91 174.8(7)
C84 C85 C86 C87 4.0(11)
C91 C85 C86 C87 -175.1(7)
C85 C86 C87 C82 -0.1(11)
C85 C86 C87 C88 -173.5(6)
C83 C82 C87 C86 -3.6(10)
C81 C82 C87 C86 176.1(6)
C83 C82 C87 C88 169.5(6)
C81 C82 C87 C88 -10.8(10)
C86 C87 C88 C89 76.5(8)
C82 C87 C88 C89 -96.7(8)
C86 C87 C88 C90 -47.9(9)
C82 C87 C88 C90 138.8(7)
C86 C85 C91 C92 -137.0(7)
C84 C85 C91 C92 43.9(10)
C86 C85 C91 C93 96.2(8)
C84 C85 C91 C93 -82.9(9)
C84 C83 C94 C95 -99.0(8)
C82 C83 C94 C95 75.6(8)
C84 C83 C94 C96 24.8(10)
C82 C83 C94 C96 -160.6(7)
C80 C81 C97 C98 1.4(11)
C82 C81 C97 C98 -177.8(7)
C81 C97 C98 C99 -0.4(12)
C97 C98 C99 C100 -0.5(12)
C81 C80 C100 C99 0.5(11)
N6 C80 C100 C99 -178.7(6)
C98 C99 C100 C80 0.5(11)
C1S C2S C3S C4S 178.9(9)
C2S C3S C4S C5S -179.4(10)
C3S C4S C5S C6S 171.5(10)
